data_4337010
loop_
_publ_author_name
'Mariusz Molon'
'Katharina Dilchert'
'Christian Gemel'
'R\"udiger W. Seidel'
'Julian Schaumann'
'Roland A. Fischer'

_publ_contact_author
;
        R. A. Fischer 
        Lehrstuhl fuer Anorganische Chemie II
        Ruhr-Universitaet Bochum
        Universitaetsstrasse 150
        44780 Bochum (Germany)
;
_publ_contact_author_email roland.fischer@ruhr-uni-bochum.de
_publ_contact_author_fax '049 234 321-4174'
_publ_contact_author_phone '049 234 32-24174'
_publ_section_title
;
 Clusters [Ma(GaCp*)b(CNR)c] (M = Ni, Pd, Pt): Synthesis, Structure, and
 Ga/Zn Exchange Reactions
;
_journal_name_full 'Inorganic Chemistry'
_journal_page_first 14275
_journal_page_last 14283
_journal_paper_doi 10.1021/ic4022189
_journal_volume 52
_journal_year 2013
_chemical_formula_moiety 'C45 H78 Ga3 N7 Ni4, C45 H75 Ga3 N7 Ni4, 4(C10 H15)'
_chemical_formula_sum 'C130 H213 Ga6 N14 Ni8'
_chemical_formula_weight 2860.14
_chemical_name_systematic
; 
 ? 
;
_space_group_IT_number 2
_space_group_name_Hall '-P 1'
_symmetry_cell_setting triclinic
_symmetry_space_group_name_Hall '-P 1'
_symmetry_space_group_name_H-M 'P -1'
_atom_sites_solution_hydrogens geom
_atom_sites_solution_primary direct
_atom_sites_solution_secondary difmap
_audit_creation_method SHELXL-97
_cell_angle_alpha 73.638(2)
_cell_angle_beta 88.638(2)
_cell_angle_gamma 71.327(2)
_cell_formula_units_Z 2
_cell_length_a 14.9307(4)
_cell_length_b 22.7367(6)
_cell_length_c 24.1929(6)
_cell_measurement_reflns_used 200
_cell_measurement_temperature 105(2)
_cell_measurement_theta_max 25.00
_cell_measurement_theta_min 2.85
_cell_volume 7445.5(4)
_computing_cell_refinement 'CrysAlis RED 1.171.13, Oxford Diffraction'
_computing_data_collection 'CrysAlis CCD 1.171.13, Oxford Diffraction'
_computing_data_reduction 'CrysAlis RED 1.171.13, Oxford Diffraction'
_computing_molecular_graphics SHELXL-97
_computing_publication_material SHELXL-97
_computing_structure_refinement 'SHELXL-97 (Sheldrick, 1997)'
_computing_structure_solution 'SHELXS-97 (Sheldrick, 1990)'
_diffrn_ambient_temperature 105(2)
_diffrn_measured_fraction_theta_full 0.998
_diffrn_measured_fraction_theta_max 0.998
_diffrn_measurement_device_type 'Sapphire2-CCD, Oxford Diffraction'
_diffrn_measurement_method '560 images at 1.0 deg. in \w and 25 sec.'
_diffrn_radiation_monochromator graphite
_diffrn_radiation_source 'Enhance (Mo) x-ray Source'
_diffrn_radiation_type MoK\a
_diffrn_radiation_wavelength 0.71073
_diffrn_reflns_av_R_equivalents 0.0358
_diffrn_reflns_av_sigmaI/netI 0.0686
_diffrn_reflns_limit_h_max 17
_diffrn_reflns_limit_h_min -17
_diffrn_reflns_limit_k_max 27
_diffrn_reflns_limit_k_min -25
_diffrn_reflns_limit_l_max 28
_diffrn_reflns_limit_l_min -27
_diffrn_reflns_number 45197
_diffrn_reflns_theta_full 25.00
_diffrn_reflns_theta_max 25.00
_diffrn_reflns_theta_min 2.85
_exptl_absorpt_coefficient_mu 2.097
_exptl_absorpt_correction_T_max 0.7002
_exptl_absorpt_correction_T_min 0.4929
_exptl_absorpt_correction_type empirical
_exptl_absorpt_process_details sadabs
_exptl_crystal_colour red
_exptl_crystal_density_diffrn 1.276
_exptl_crystal_description block
_exptl_crystal_F_000 3002
_exptl_crystal_size_max 0.39
_exptl_crystal_size_mid 0.34
_exptl_crystal_size_min 0.18
_platon_squeeze_details
;
;
_refine_diff_density_max 1.802
_refine_diff_density_min -0.864
_refine_diff_density_rms 0.106
_refine_ls_extinction_method none
_refine_ls_goodness_of_fit_ref 1.038
_refine_ls_hydrogen_treatment constr
_refine_ls_matrix_type full
_refine_ls_number_parameters 1645
_refine_ls_number_reflns 26156
_refine_ls_number_restraints 108
_refine_ls_restrained_S_all 1.049
_refine_ls_R_factor_all 0.0775
_refine_ls_R_factor_gt 0.0485
_refine_ls_shift/su_max 0.011
_refine_ls_shift/su_mean 0.000
_refine_ls_structure_factor_coef Fsqd
_refine_ls_weighting_details 'calc w=1/[\s^2^(Fo^2^)+(0.0644P)^2^+0.0000P] where P=(Fo^2^+2Fc^2^)/3'
_refine_ls_weighting_scheme calc
_refine_ls_wR_factor_gt 0.1149
_refine_ls_wR_factor_ref 0.1272
_reflns_number_gt 18608
_reflns_number_total 26156
_reflns_threshold_expression >2sigma(I)
_cod_data_source_file ic4022189_si_002_1.cif
_cod_data_source_block 1
_cod_original_cell_volume 7445.5(3)
_cod_database_code 4337010

loop_
_symmetry_equiv_pos_as_xyz
'x, y, z'
'-x, -y, -z'

loop_
_atom_site_label
_atom_site_type_symbol
_atom_site_fract_x
_atom_site_fract_y
_atom_site_fract_z
_atom_site_U_iso_or_equiv
_atom_site_adp_type
_atom_site_occupancy
_atom_site_symmetry_multiplicity
_atom_site_calc_flag
_atom_site_refinement_flags
_atom_site_disorder_assembly
_atom_site_disorder_group
Ga1 Ga 0.70833(4) 0.24054(2) 0.32292(2) 0.02927(14) Uani 1 1 d . . .
C1' C 0.1275(3) 0.7674(2) 0.0892(2) 0.0241(10) Uani 1 1 d . . .
N1' N -0.0729(3) 0.7477(2) -0.05148(18) 0.0366(11) Uani 1 1 d . . .
Ga1' Ga -0.00460(3) 0.75676(2) 0.09995(2) 0.01835(11) Uani 1 1 d . . .
Ni1' Ni -0.14565(4) 0.75268(3) 0.06265(2) 0.01828(13) Uani 1 1 d . . .
Ni1 Ni 0.65644(5) 0.22357(3) 0.41646(3) 0.03229(16) Uani 1 1 d . A .
C1 C 0.8142(3) 0.2196(3) 0.2668(3) 0.0474(16) Uani 1 1 d . . .
N1 N 0.8380(3) 0.1683(2) 0.4879(2) 0.0438(12) Uani 1 1 d . . .
Ni2 Ni 0.59500(4) 0.33569(3) 0.33215(2) 0.02119(14) Uani 1 1 d . . .
C2' C 0.1984(3) 0.7067(2) 0.0831(2) 0.0292(11) Uani 1 1 d . . .
N2' N 0.0353(3) 0.5671(2) 0.12567(18) 0.0364(10) Uani 1 1 d . . .
Ga2' Ga -0.23205(3) 0.86302(2) 0.05154(2) 0.02310(12) Uani 1 1 d . . .
Ni2' Ni -0.05792(4) 0.68233(3) 0.16755(2) 0.01778(13) Uani 1 1 d . B .
Ga2 Ga 0.60517(5) 0.13758(3) 0.41100(3) 0.04558(18) Uani 1 1 d . . .
C2 C 0.8715(4) 0.2548(3) 0.2798(2) 0.0383(13) Uani 1 1 d . . .
N2 N 0.7223(3) 0.3836(2) 0.38796(19) 0.0419(11) Uani 1 1 d . . .
Ni3 Ni 0.55393(4) 0.22975(3) 0.32960(2) 0.02246(14) Uani 1 1 d . A .
C3' C 0.2289(3) 0.7191(3) 0.0290(2) 0.0349(13) Uani 1 1 d . . .
N3' N 0.0487(3) 0.6808(2) 0.27111(18) 0.0357(10) Uani 1 1 d . B .
Ga3' Ga -0.18324(3) 0.65149(2) 0.21008(2) 0.02207(12) Uani 1 1 d . . .
Ni3' Ni -0.14293(4) 0.81110(3) 0.14123(2) 0.01657(13) Uani 1 1 d . B .
C3 C 0.9428(6) 0.2110(4) 0.3178(3) 0.084(3) Uani 1 1 d . . .
N3 N 0.5574(3) 0.4023(2) 0.20566(19) 0.0401(11) Uani 1 1 d . . .
Ga3 Ga 0.45355(3) 0.38925(2) 0.36905(2) 0.02446(13) Uani 1 1 d . . .
Ni4' Ni -0.25542(4) 0.75724(3) 0.13635(2) 0.01753(13) Uani 1 1 d . B .
Ni4 Ni 0.48596(4) 0.27081(3) 0.40795(2) 0.02725(15) Uani 1 1 d . A .
C4' C 0.1841(3) 0.7870(3) -0.0010(2) 0.0355(13) Uani 1 1 d . . .
N4' N -0.0644(3) 0.9012(2) 0.17531(18) 0.0312(10) Uani 1 1 d . C .
C4 C 0.9350(6) 0.1476(3) 0.3296(3) 0.073(2) Uani 1 1 d . . .
N4 N 0.5586(3) 0.1772(2) 0.22990(19) 0.0363(11) Uani 1 1 d . . .
C5 C 0.8610(4) 0.1514(3) 0.2980(3) 0.0504(16) Uani 1 1 d . . .
C5' C 0.1255(3) 0.8160(2) 0.0338(2) 0.0284(11) Uani 1 1 d . . .
N5' N -0.2944(3) 0.68935(18) 0.05883(16) 0.0246(9) Uani 1 1 d . . .
C6 C 0.7654(4) 0.2378(3) 0.2076(3) 0.066(2) Uani 1 1 d . . .
H6A H 0.8128 0.2269 0.1802 0.099 Uiso 1 1 calc R . .
H6B H 0.7310 0.2845 0.1951 0.099 Uiso 1 1 calc R . .
H6C H 0.7208 0.2139 0.2091 0.099 Uiso 1 1 calc R . .
C6' C 0.1438(3) 0.7857(3) 0.1434(2) 0.0414(14) Uani 1 1 d . . .
H6'A H 0.2035 0.7952 0.1419 0.062 Uiso 1 1 calc R . .
H6'B H 0.1471 0.7495 0.1777 0.062 Uiso 1 1 calc R . .
H6'C H 0.0914 0.8241 0.1453 0.062 Uiso 1 1 calc R . .
N6' N -0.2848(3) 0.81420(18) 0.23253(16) 0.0239(9) Uani 1 1 d . C .
N6 N 0.3421(3) 0.29214(19) 0.31677(16) 0.0286(9) Uani 1 1 d . D .
N7 N 0.3104(4) 0.2669(2) 0.46816(19) 0.0470(12) Uani 1 1 d . D .
C7' C 0.2302(4) 0.6460(3) 0.1332(3) 0.0538(17) Uani 1 1 d . . .
H7'A H 0.1747 0.6356 0.1497 0.081 Uiso 1 1 calc R . .
H7'B H 0.2664 0.6528 0.1627 0.081 Uiso 1 1 calc R . .
H7'C H 0.2704 0.6100 0.1197 0.081 Uiso 1 1 calc R . .
N7' N -0.4602(3) 0.77237(19) 0.14699(18) 0.0312(10) Uani 1 1 d . C .
C7 C 0.8536(4) 0.3254(3) 0.2544(2) 0.0461(15) Uani 1 1 d . . .
H7A H 0.8580 0.3351 0.2125 0.069 Uiso 1 1 calc R . .
H7B H 0.9009 0.3381 0.2712 0.069 Uiso 1 1 calc R . .
H7C H 0.7901 0.3495 0.2626 0.069 Uiso 1 1 calc R . .
C8 C 1.0165(10) 0.2252(5) 0.3476(7) 0.253(10) Uani 1 1 d . . .
H8A H 1.0796 0.1986 0.3411 0.379 Uiso 1 1 calc R . .
H8B H 1.0081 0.2152 0.3891 0.379 Uiso 1 1 calc R . .
H8C H 1.0101 0.2712 0.3321 0.379 Uiso 1 1 calc R . .
C8' C 0.3008(4) 0.6719(3) 0.0041(3) 0.0604(19) Uani 1 1 d . . .
H8'A H 0.2752 0.6734 -0.0333 0.091 Uiso 1 1 calc R . .
H8'B H 0.3151 0.6280 0.0305 0.091 Uiso 1 1 calc R . .
H8'C H 0.3589 0.6834 -0.0009 0.091 Uiso 1 1 calc R . .
C9 C 0.9960(10) 0.0884(5) 0.3732(6) 0.225(9) Uani 1 1 d . . .
H9A H 1.0511 0.0665 0.3550 0.338 Uiso 1 1 calc R . .
H9B H 0.9596 0.0590 0.3882 0.338 Uiso 1 1 calc R . .
H9C H 1.0175 0.1005 0.4050 0.338 Uiso 1 1 calc R . .
C9' C 0.2076(4) 0.8188(3) -0.0602(2) 0.0596(18) Uani 1 1 d . . .
H9'A H 0.2058 0.7927 -0.0860 0.089 Uiso 1 1 calc R . .
H9'B H 0.2712 0.8221 -0.0581 0.089 Uiso 1 1 calc R . .
H9'C H 0.1613 0.8623 -0.0752 0.089 Uiso 1 1 calc R . .
C11 C 0.6717(6) 0.0219(3) 0.4376(4) 0.085(2) Uani 1 1 d U . .
C11' C -0.2644(3) 0.9613(2) -0.0248(2) 0.0304(12) Uani 1 1 d . . .
C12 C 0.6536(6) 0.0389(4) 0.4874(4) 0.083(2) Uani 1 1 d U . .
C12' C -0.3131(3) 0.9231(2) -0.04103(19) 0.0266(11) Uani 1 1 d . . .
C10 C 0.8274(5) 0.0963(3) 0.2958(4) 0.092(3) Uani 1 1 d . . .
H10A H 0.8243 0.0949 0.2558 0.138 Uiso 1 1 calc R . .
H10B H 0.7643 0.1029 0.3105 0.138 Uiso 1 1 calc R . .
H10C H 0.8717 0.0553 0.3198 0.138 Uiso 1 1 calc R . .
C10' C 0.0674(4) 0.8856(3) 0.0229(3) 0.0507(16) Uani 1 1 d . . .
H10D H 0.0640 0.9081 -0.0184 0.076 Uiso 1 1 calc R . .
H10E H 0.0966 0.9057 0.0449 0.076 Uiso 1 1 calc R . .
H10F H 0.0033 0.8887 0.0349 0.076 Uiso 1 1 calc R . .
C13 C 0.5582(5) 0.0687(3) 0.4884(3) 0.0614(18) Uani 1 1 d U . .
C13' C -0.3818(3) 0.9156(2) -0.0007(2) 0.0266(11) Uani 1 1 d . . .
C14 C 0.5145(5) 0.0684(3) 0.4371(3) 0.0485(16) Uani 1 1 d . . .
C14' C -0.3770(3) 0.9491(2) 0.0403(2) 0.0270(11) Uani 1 1 d . . .
C21 C 0.4037(4) 0.5064(2) 0.3272(3) 0.0414(14) Uani 1 1 d . . .
C21' C -0.1242(3) 0.5470(2) 0.2850(2) 0.0366(13) Uani 1 1 d . . .
C20 C 0.5616(7) 0.0320(4) 0.3466(3) 0.092(3) Uani 1 1 d . . .
H20A H 0.5047 0.0672 0.3267 0.138 Uiso 1 1 calc R . .
H20B H 0.5511 -0.0097 0.3530 0.138 Uiso 1 1 calc R . .
H20C H 0.6155 0.0329 0.3228 0.138 Uiso 1 1 calc R . .
C20' C -0.2755(4) 1.0176(2) 0.0572(2) 0.0414(14) Uani 1 1 d . . .
H20D H -0.2119 1.0189 0.0475 0.062 Uiso 1 1 calc R . .
H20E H -0.2753 0.9984 0.0989 0.062 Uiso 1 1 calc R . .
H20F H -0.3207 1.0618 0.0458 0.062 Uiso 1 1 calc R . .
C19 C 0.4088(5) 0.0960(3) 0.4246(3) 0.070(2) Uani 1 1 d . . .
H19A H 0.3879 0.1427 0.4200 0.105 Uiso 1 1 calc R . .
H19B H 0.3781 0.0748 0.4567 0.105 Uiso 1 1 calc R . .
H19C H 0.3916 0.0886 0.3889 0.105 Uiso 1 1 calc R . .
C19' C -0.4381(4) 0.9523(3) 0.0904(2) 0.0389(13) Uani 1 1 d . . .
H19D H -0.5051 0.9690 0.0762 0.058 Uiso 1 1 calc R . .
H19E H -0.4251 0.9813 0.1101 0.058 Uiso 1 1 calc R . .
H19F H -0.4241 0.9088 0.1175 0.058 Uiso 1 1 calc R . .
C18 C 0.5117(9) 0.0931(4) 0.5355(3) 0.137(5) Uani 1 1 d . . .
H18A H 0.4753 0.1393 0.5203 0.205 Uiso 1 1 calc R . .
H18B H 0.5599 0.0872 0.5653 0.205 Uiso 1 1 calc R . .
H18C H 0.4689 0.0690 0.5525 0.205 Uiso 1 1 calc R . .
C18' C -0.4495(3) 0.8796(2) -0.0023(2) 0.0352(12) Uani 1 1 d . . .
H18D H -0.5145 0.9081 -0.0022 0.053 Uiso 1 1 calc R . .
H18E H -0.4353 0.8415 0.0316 0.053 Uiso 1 1 calc R . .
H18F H -0.4429 0.8657 -0.0375 0.053 Uiso 1 1 calc R . .
C17 C 0.7310(8) 0.0261(5) 0.5340(5) 0.150(4) Uani 1 1 d U . .
H17A H 0.7927 0.0184 0.5174 0.225 Uiso 1 1 calc R . .
H17B H 0.7323 -0.0122 0.5658 0.225 Uiso 1 1 calc R . .
H17C H 0.7175 0.0638 0.5487 0.225 Uiso 1 1 calc R . .
C17' C -0.2955(4) 0.8974(3) -0.0920(2) 0.0380(13) Uani 1 1 d . . .
H17D H -0.3421 0.9263 -0.1239 0.057 Uiso 1 1 calc R . .
H17E H -0.3014 0.8540 -0.0817 0.057 Uiso 1 1 calc R . .
H17F H -0.2315 0.8950 -0.1038 0.057 Uiso 1 1 calc R . .
C16 C 0.7621(8) -0.0154(5) 0.4119(5) 0.146(4) Uani 1 1 d U . .
H16A H 0.7611 0.0068 0.3707 0.219 Uiso 1 1 calc R . .
H16B H 0.7629 -0.0598 0.4168 0.219 Uiso 1 1 calc R . .
H16C H 0.8189 -0.0164 0.4322 0.219 Uiso 1 1 calc R . .
C16' C -0.1878(4) 0.9822(3) -0.0570(2) 0.0403(13) Uani 1 1 d . . .
H16D H -0.1488 0.9476 -0.0725 0.060 Uiso 1 1 calc R . .
H16E H -0.1481 0.9910 -0.0308 0.060 Uiso 1 1 calc R . .
H16F H -0.2164 1.0216 -0.0889 0.060 Uiso 1 1 calc R . .
C15 C 0.5826(6) 0.0409(3) 0.4045(3) 0.065(2) Uani 1 1 d . . .
C15' C -0.3041(3) 0.9769(2) 0.0252(2) 0.0282(11) Uani 1 1 d . . .
C22 C 0.4071(4) 0.4946(3) 0.3870(3) 0.0482(15) Uani 1 1 d . . .
C22' C -0.1796(4) 0.5402(2) 0.2417(2) 0.0361(13) Uani 1 1 d . . .
C23 C 0.3389(4) 0.4647(3) 0.4093(3) 0.0542(17) Uani 1 1 d . . .
C23' C -0.2723(3) 0.5825(2) 0.2389(2) 0.0295(11) Uani 1 1 d . . .
C26 C 0.4620(5) 0.5376(3) 0.2862(3) 0.0612(18) Uani 1 1 d . . .
H26A H 0.5261 0.5067 0.2887 0.092 Uiso 1 1 calc R . .
H26B H 0.4652 0.5758 0.2960 0.092 Uiso 1 1 calc R . .
H26C H 0.4331 0.5507 0.2468 0.092 Uiso 1 1 calc R . .
C26' C -0.0202(4) 0.5131(3) 0.3002(3) 0.069(2) Uani 1 1 d . . .
H26D H -0.0016 0.4712 0.2917 0.103 Uiso 1 1 calc R . .
H26E H -0.0062 0.5059 0.3414 0.103 Uiso 1 1 calc R . .
H26F H 0.0153 0.5399 0.2773 0.103 Uiso 1 1 calc R . .
C25 C 0.3336(4) 0.4824(2) 0.3118(2) 0.0418(14) Uani 1 1 d . . .
C25' C -0.1836(4) 0.5947(3) 0.3091(2) 0.0382(13) Uani 1 1 d . . .
C24 C 0.2945(4) 0.4563(3) 0.3629(3) 0.0428(14) Uani 1 1 d . . .
C24' C -0.2756(3) 0.6157(2) 0.2814(2) 0.0309(12) Uani 1 1 d . . .
C27 C 0.4688(6) 0.5147(4) 0.4212(4) 0.090(3) Uani 1 1 d . . .
H27A H 0.5099 0.5342 0.3954 0.135 Uiso 1 1 calc R . .
H27B H 0.5080 0.4766 0.4512 0.135 Uiso 1 1 calc R . .
H27C H 0.4288 0.5465 0.4393 0.135 Uiso 1 1 calc R . .
C27' C -0.1446(5) 0.4963(3) 0.2040(3) 0.0613(18) Uani 1 1 d . . .
H27D H -0.1345 0.5218 0.1658 0.092 Uiso 1 1 calc R . .
H27E H -0.1918 0.4759 0.2000 0.092 Uiso 1 1 calc R . .
H27F H -0.0847 0.4628 0.2215 0.092 Uiso 1 1 calc R . .
C28 C 0.3076(8) 0.4496(6) 0.4708(4) 0.138(4) Uani 1 1 d . . .
H28A H 0.2409 0.4520 0.4697 0.207 Uiso 1 1 calc R . .
H28B H 0.3150 0.4812 0.4891 0.207 Uiso 1 1 calc R . .
H28C H 0.3467 0.4059 0.4930 0.207 Uiso 1 1 calc R . .
C28' C -0.3552(4) 0.5899(3) 0.2000(2) 0.0501(16) Uani 1 1 d . . .
H28D H -0.3448 0.6094 0.1598 0.075 Uiso 1 1 calc R . .
H28E H -0.4134 0.6180 0.2109 0.075 Uiso 1 1 calc R . .
H28F H -0.3612 0.5473 0.2041 0.075 Uiso 1 1 calc R . .
C31 C 0.7686(4) 0.1892(2) 0.4576(2) 0.0378(13) Uani 1 1 d . A .
C31' C -0.0999(3) 0.7490(2) -0.0058(2) 0.0266(11) Uani 1 1 d . . .
C30 C 0.3042(5) 0.4848(3) 0.2515(3) 0.067(2) Uani 1 1 d . . .
H30A H 0.2477 0.5227 0.2361 0.100 Uiso 1 1 calc R . .
H30B H 0.2898 0.4452 0.2530 0.100 Uiso 1 1 calc R . .
H30C H 0.3559 0.4879 0.2264 0.100 Uiso 1 1 calc R . .
C30' C -0.1570(5) 0.6170(3) 0.3571(3) 0.068(2) Uani 1 1 d . . .
H30D H -0.0879 0.6053 0.3615 0.102 Uiso 1 1 calc R . .
H30E H -0.1800 0.5962 0.3932 0.102 Uiso 1 1 calc R . .
H30F H -0.1858 0.6642 0.3480 0.102 Uiso 1 1 calc R . .
C29 C 0.2154(4) 0.4280(3) 0.3660(3) 0.0626(19) Uani 1 1 d . . .
H29A H 0.1702 0.4523 0.3323 0.094 Uiso 1 1 calc R . .
H29B H 0.1829 0.4308 0.4014 0.094 Uiso 1 1 calc R . .
H29C H 0.2417 0.3824 0.3665 0.094 Uiso 1 1 calc R . .
C29' C -0.3622(4) 0.6633(3) 0.2956(3) 0.0515(16) Uani 1 1 d . . .
H29D H -0.3592 0.7073 0.2800 0.077 Uiso 1 1 calc R . .
H29E H -0.3648 0.6532 0.3377 0.077 Uiso 1 1 calc R . .
H29F H -0.4190 0.6605 0.2786 0.077 Uiso 1 1 calc R . .
C32' C -0.0302(4) 0.7536(3) -0.1065(2) 0.0416(14) Uani 1 1 d . . .
C35' C 0.0666(4) 0.6997(3) -0.0967(3) 0.065(2) Uani 1 1 d . . .
H35A H 0.0970 0.7024 -0.1332 0.097 Uiso 1 1 calc R . .
H35B H 0.0575 0.6573 -0.0821 0.097 Uiso 1 1 calc R . .
H35C H 0.1068 0.7051 -0.0683 0.097 Uiso 1 1 calc R . .
C32A C 0.9059(6) 0.1491(5) 0.5389(5) 0.043(2) Uani 0.646(9) 1 d P A 1
C33A C 0.9763(12) 0.0856(8) 0.5426(7) 0.124(6) Uani 0.646(9) 1 d PU A 1
H33A H 0.9440 0.0536 0.5459 0.186 Uiso 0.646(9) 1 calc PR A 1
H33B H 1.0204 0.0722 0.5766 0.186 Uiso 0.646(9) 1 calc PR A 1
H33C H 1.0115 0.0888 0.5078 0.186 Uiso 0.646(9) 1 calc PR A 1
C34A C 0.9549(10) 0.1947(7) 0.5373(6) 0.107(5) Uani 0.646(9) 1 d PU A 1
H34A H 1.0047 0.1763 0.5689 0.160 Uiso 0.646(9) 1 calc PR A 1
H34B H 0.9099 0.2350 0.5417 0.160 Uiso 0.646(9) 1 calc PR A 1
H34C H 0.9834 0.2038 0.5003 0.160 Uiso 0.646(9) 1 calc PR A 1
C35A C 0.8496(10) 0.1426(11) 0.5883(5) 0.158(10) Uani 0.646(9) 1 d P A 1
H35G H 0.8901 0.1309 0.6237 0.189 Uiso 0.646(9) 1 calc PR A 1
H35H H 0.8216 0.1086 0.5901 0.189 Uiso 0.646(9) 1 calc PR A 1
H35I H 0.7990 0.1838 0.5846 0.189 Uiso 0.646(9) 1 calc PR A 1
C32B C 0.9246(11) 0.1344(8) 0.5102(8) 0.031(4) Uani 0.354(9) 1 d PU A 2
C33 C 0.9516(12) 0.0648(8) 0.5020(8) 0.050(5) Uani 0.354(9) 1 d PU A 2
H33D H 0.9256 0.0681 0.4641 0.075 Uiso 0.354(9) 1 calc PR A 2
H33E H 0.9252 0.0376 0.5323 0.075 Uiso 0.354(9) 1 calc PR A 2
H33F H 1.0207 0.0454 0.5047 0.075 Uiso 0.354(9) 1 calc PR A 2
C34 C 0.9862(11) 0.1667(9) 0.4786(9) 0.059(6) Uani 0.354(9) 1 d P A 2
H34D H 0.9728 0.1751 0.4371 0.089 Uiso 0.354(9) 1 calc PR A 2
H34E H 1.0523 0.1392 0.4897 0.089 Uiso 0.354(9) 1 calc PR A 2
H34F H 0.9756 0.2079 0.4873 0.089 Uiso 0.354(9) 1 calc PR A 2
C35 C 0.9330(16) 0.1249(11) 0.5744(9) 0.060(6) Uani 0.354(9) 1 d PU A 2
H35D H 0.8904 0.1634 0.5834 0.091 Uiso 0.354(9) 1 calc PR A 2
H35E H 0.9985 0.1184 0.5866 0.091 Uiso 0.354(9) 1 calc PR A 2
H35F H 0.9157 0.0868 0.5950 0.091 Uiso 0.354(9) 1 calc PR A 2
C34' C -0.0187(4) 0.8200(3) -0.1267(3) 0.0578(17) Uani 1 1 d . . .
H34G H 0.0128 0.8243 -0.1629 0.087 Uiso 1 1 calc R . .
H34H H 0.0198 0.8252 -0.0973 0.087 Uiso 1 1 calc R . .
H34I H -0.0812 0.8535 -0.1330 0.087 Uiso 1 1 calc R . .
C33' C -0.0960(5) 0.7455(4) -0.1485(2) 0.070(2) Uani 1 1 d . . .
H33G H -0.0668 0.7460 -0.1853 0.104 Uiso 1 1 calc R . .
H33H H -0.1563 0.7812 -0.1550 0.104 Uiso 1 1 calc R . .
H33I H -0.1075 0.7041 -0.1324 0.104 Uiso 1 1 calc R . .
C36 C 0.6733(3) 0.3636(2) 0.3678(2) 0.0300(11) Uani 1 1 d . . .
C36' C -0.0036(3) 0.6133(2) 0.1401(2) 0.0259(11) Uani 1 1 d . . .
C38 C 0.7504(5) 0.4755(3) 0.4026(3) 0.071(2) Uani 1 1 d . . .
H38A H 0.7400 0.4937 0.3605 0.106 Uiso 1 1 calc R . .
H38B H 0.7989 0.4895 0.4167 0.106 Uiso 1 1 calc R . .
H38C H 0.6911 0.4909 0.4204 0.106 Uiso 1 1 calc R . .
C39 C 0.7655(12) 0.3773(6) 0.4819(3) 0.221(9) Uani 1 1 d . . .
H39A H 0.7002 0.3766 0.4848 0.332 Uiso 1 1 calc R . .
H39B H 0.7754 0.4054 0.5037 0.332 Uiso 1 1 calc R . .
H39C H 0.8097 0.3333 0.4979 0.332 Uiso 1 1 calc R . .
C40 C 0.8794(5) 0.3805(5) 0.3984(6) 0.160(6) Uani 1 1 d . . .
H40A H 0.9000 0.3332 0.4065 0.240 Uiso 1 1 calc R . .
H40B H 0.9236 0.3924 0.4190 0.240 Uiso 1 1 calc R . .
H40C H 0.8785 0.4006 0.3568 0.240 Uiso 1 1 calc R . .
C39' C 0.0921(4) 0.5692(3) 0.0313(2) 0.0495(15) Uani 1 1 d . . .
C38' C 0.0350(4) 0.4782(3) 0.0904(3) 0.0487(15) Uani 1 1 d . . .
H38D H -0.0291 0.5026 0.0721 0.073 Uiso 1 1 calc R . .
H38E H 0.0309 0.4526 0.1299 0.073 Uiso 1 1 calc R . .
H38F H 0.0692 0.4490 0.0682 0.073 Uiso 1 1 calc R . .
C37 C 0.7827(5) 0.4037(3) 0.4181(3) 0.0573(18) Uani 1 1 d . . .
C37' C 0.0876(4) 0.5252(2) 0.0920(2) 0.0355(12) Uani 1 1 d . . .
C40' C 0.1861(4) 0.4879(3) 0.1219(3) 0.0576(18) Uani 1 1 d . . .
H40D H 0.2220 0.4585 0.1003 0.086 Uiso 1 1 calc R . .
H40E H 0.1808 0.4627 0.1613 0.086 Uiso 1 1 calc R . .
H40F H 0.2190 0.5185 0.1234 0.086 Uiso 1 1 calc R . .
C47 C 0.5571(4) 0.1550(3) 0.1795(2) 0.0408(14) Uani 1 1 d . . .
C47' C -0.0290(4) 0.9458(2) 0.1936(2) 0.0341(12) Uani 1 1 d . . .
C46 C 0.5583(3) 0.1977(2) 0.2691(2) 0.0278(11) Uani 1 1 d . . .
C46' C -0.0947(3) 0.8661(2) 0.16087(18) 0.0218(10) Uani 1 1 d . . .
C45 C 0.6474(4) 0.4369(3) 0.1259(3) 0.0527(16) Uani 1 1 d . . .
H45A H 0.6439 0.4563 0.0840 0.079 Uiso 1 1 calc R . .
H45B H 0.6947 0.3935 0.1366 0.079 Uiso 1 1 calc R . .
H45C H 0.6655 0.4641 0.1455 0.079 Uiso 1 1 calc R . .
C44 C 0.4793(5) 0.4990(3) 0.1291(3) 0.072(2) Uani 1 1 d . . .
H44A H 0.4825 0.5222 0.0886 0.108 Uiso 1 1 calc R . .
H44B H 0.4925 0.5228 0.1542 0.108 Uiso 1 1 calc R . .
H44C H 0.4158 0.4956 0.1348 0.108 Uiso 1 1 calc R . .
C43 C 0.5258(5) 0.3880(4) 0.1143(3) 0.069(2) Uani 1 1 d . . .
H43A H 0.5260 0.4052 0.0724 0.104 Uiso 1 1 calc R . .
H43B H 0.4626 0.3861 0.1243 0.104 Uiso 1 1 calc R . .
H43C H 0.5723 0.3443 0.1275 0.104 Uiso 1 1 calc R . .
C43' C 0.2115(8) 0.6408(7) 0.3078(5) 0.053(3) Uani 0.564(12) 1 d PU B 1
H43D H 0.2180 0.5959 0.3099 0.080 Uiso 0.564(12) 1 calc PR B 1
H43E H 0.2555 0.6411 0.3370 0.080 Uiso 0.564(12) 1 calc PR B 1
H43F H 0.2260 0.6628 0.2693 0.080 Uiso 0.564(12) 1 calc PR B 1
C44' C 0.0809(11) 0.6472(8) 0.3731(6) 0.082(5) Uani 0.564(12) 1 d PU B 1
H44D H 0.0243 0.6787 0.3818 0.123 Uiso 0.564(12) 1 calc PR B 1
H44E H 0.1317 0.6346 0.4033 0.123 Uiso 0.564(12) 1 calc PR B 1
H44F H 0.0660 0.6087 0.3715 0.123 Uiso 0.564(12) 1 calc PR B 1
C45' C 0.1040(8) 0.7487(5) 0.3118(5) 0.055(4) Uani 0.564(12) 1 d P B 1
H45D H 0.1302 0.7659 0.2757 0.083 Uiso 0.564(12) 1 calc PR B 1
H45E H 0.1400 0.7502 0.3445 0.083 Uiso 0.564(12) 1 calc PR B 1
H45F H 0.0375 0.7749 0.3112 0.083 Uiso 0.564(12) 1 calc PR B 1
C43B C 0.1258(10) 0.6043(7) 0.3627(6) 0.050(4) Uani 0.436(12) 1 d PU B 2
H43G H 0.0654 0.6028 0.3788 0.076 Uiso 0.436(12) 1 calc PR B 2
H43H H 0.1730 0.5952 0.3941 0.076 Uiso 0.436(12) 1 calc PR B 2
H43I H 0.1478 0.5716 0.3418 0.076 Uiso 0.436(12) 1 calc PR B 2
C44B C 0.0637(12) 0.7217(8) 0.3503(8) 0.067(5) Uani 0.436(12) 1 d PU B 2
H44G H 0.0492 0.7661 0.3248 0.100 Uiso 0.436(12) 1 calc PR B 2
H44H H 0.1053 0.7156 0.3836 0.100 Uiso 0.436(12) 1 calc PR B 2
H44I H 0.0047 0.7143 0.3637 0.100 Uiso 0.436(12) 1 calc PR B 2
C45B C 0.2089(11) 0.6760(9) 0.2977(7) 0.057(5) Uani 0.436(12) 1 d PU B 2
H45G H 0.2307 0.6454 0.2747 0.086 Uiso 0.436(12) 1 calc PR B 2
H45H H 0.2541 0.6631 0.3311 0.086 Uiso 0.436(12) 1 calc PR B 2
H45I H 0.2043 0.7197 0.2738 0.086 Uiso 0.436(12) 1 calc PR B 2
C42 C 0.5515(4) 0.4322(3) 0.1438(2) 0.0402(13) Uani 1 1 d . . .
C42' C 0.1111(4) 0.6758(3) 0.3185(2) 0.0381(13) Uani 1 1 d . . .
C41 C 0.5686(3) 0.3747(2) 0.2553(2) 0.0298(11) Uani 1 1 d . . .
C41' C 0.0045(3) 0.6836(2) 0.2307(2) 0.0246(10) Uani 1 1 d . . .
C48 C 0.6509(4) 0.1031(3) 0.1797(3) 0.0511(16) Uani 1 1 d . . .
H48G H 0.6509 0.0880 0.1456 0.077 Uiso 1 1 calc R . .
H48H H 0.6599 0.0666 0.2147 0.077 Uiso 1 1 calc R . .
H48I H 0.7025 0.1212 0.1790 0.077 Uiso 1 1 calc R . .
C50 C 0.4761(5) 0.1280(4) 0.1827(3) 0.087(3) Uani 1 1 d . . .
H50G H 0.4168 0.1613 0.1856 0.130 Uiso 1 1 calc R . .
H50H H 0.4879 0.0902 0.2168 0.130 Uiso 1 1 calc R . .
H50I H 0.4713 0.1151 0.1478 0.130 Uiso 1 1 calc R . .
C49 C 0.5443(4) 0.2129(3) 0.1260(3) 0.0527(16) Uani 1 1 d . . .
H49A H 0.5461 0.1988 0.0912 0.079 Uiso 1 1 calc R . .
H49B H 0.5955 0.2310 0.1269 0.079 Uiso 1 1 calc R . .
H49C H 0.4831 0.2462 0.1256 0.079 Uiso 1 1 calc R . .
C48A C 0.0319(15) 0.9730(9) 0.1450(9) 0.036(6) Uani 0.295(12) 1 d P C 1
H48A H -0.0045 0.9891 0.1075 0.053 Uiso 0.295(12) 1 calc PR C 1
H48B H 0.0905 0.9382 0.1439 0.053 Uiso 0.295(12) 1 calc PR C 1
H48C H 0.0474 1.0085 0.1534 0.053 Uiso 0.295(12) 1 calc PR C 1
C49A C 0.0188(19) 0.9139(13) 0.2505(11) 0.063(7) Uani 0.295(12) 1 d PU C 1
H49D H 0.0689 0.8738 0.2500 0.094 Uiso 0.295(12) 1 calc PR C 1
H49E H -0.0269 0.9037 0.2782 0.094 Uiso 0.295(12) 1 calc PR C 1
H49F H 0.0468 0.9427 0.2619 0.094 Uiso 0.295(12) 1 calc PR C 1
C50A C -0.1195(17) 1.0081(12) 0.1949(13) 0.064(7) Uani 0.295(12) 1 d PU C 1
H50A H -0.1613 1.0217 0.1598 0.096 Uiso 0.295(12) 1 calc PR C 1
H50B H -0.0976 1.0438 0.1969 0.096 Uiso 0.295(12) 1 calc PR C 1
H50C H -0.1543 0.9964 0.2289 0.096 Uiso 0.295(12) 1 calc PR C 1
C48' C -0.0781(9) 1.0118(4) 0.1571(5) 0.079(5) Uani 0.705(12) 1 d P C 2
H48D H -0.0673 1.0141 0.1165 0.118 Uiso 0.705(12) 1 calc PR C 2
H48E H -0.0535 1.0424 0.1680 0.118 Uiso 0.705(12) 1 calc PR C 2
H48F H -0.1462 1.0231 0.1622 0.118 Uiso 0.705(12) 1 calc PR C 2
C49' C -0.0426(8) 0.9390(4) 0.2573(3) 0.046(3) Uani 0.705(12) 1 d P C 2
H49G H -0.0202 0.9702 0.2689 0.069 Uiso 0.705(12) 1 calc PR C 2
H49H H -0.0064 0.8949 0.2803 0.069 Uiso 0.705(12) 1 calc PR C 2
H49I H -0.1100 0.9476 0.2639 0.069 Uiso 0.705(12) 1 calc PR C 2
C50' C 0.0796(7) 0.9251(6) 0.1881(6) 0.074(4) Uani 0.705(12) 1 d P C 2
H50D H 0.0930 0.9206 0.1494 0.111 Uiso 0.705(12) 1 calc PR C 2
H50E H 0.1104 0.8835 0.2171 0.111 Uiso 0.705(12) 1 calc PR C 2
H50F H 0.1039 0.9582 0.1944 0.111 Uiso 0.705(12) 1 calc PR C 2
C51 C 0.5786(4) 0.2558(2) 0.4709(2) 0.0403(14) Uani 1 1 d . . .
C51' C -0.2470(3) 0.7177(2) 0.07323(19) 0.0209(10) Uani 1 1 d . . .
C52' C -0.2924(4) 0.6590(2) 0.0124(2) 0.0332(12) Uani 1 1 d . . .
C54' C -0.2976(5) 0.7089(3) -0.0452(2) 0.0618(19) Uani 1 1 d . . .
H54G H -0.3037 0.6907 -0.0765 0.093 Uiso 1 1 calc R . .
H54H H -0.2397 0.7208 -0.0483 0.093 Uiso 1 1 calc R . .
H54I H -0.3527 0.7476 -0.0479 0.093 Uiso 1 1 calc R . .
C53' C -0.3770(5) 0.6365(3) 0.0153(3) 0.067(2) Uani 1 1 d . . .
H53G H -0.4350 0.6742 0.0070 0.101 Uiso 1 1 calc R . .
H53H H -0.3771 0.6078 0.0540 0.101 Uiso 1 1 calc R . .
H53I H -0.3740 0.6130 -0.0133 0.101 Uiso 1 1 calc R . .
C52 C 0.5524(8) 0.2787(6) 0.5643(5) 0.036(3) Uani 0.674(7) 1 d P D 1
C53 C 0.4789(6) 0.3459(4) 0.5379(4) 0.046(2) Uani 0.674(7) 1 d P D 1
H53A H 0.5115 0.3767 0.5193 0.069 Uiso 0.674(7) 1 calc PR D 1
H53B H 0.4420 0.3605 0.5684 0.069 Uiso 0.674(7) 1 calc PR D 1
H53C H 0.4364 0.3433 0.5091 0.069 Uiso 0.674(7) 1 calc PR D 1
C54 C 0.5052(7) 0.2307(4) 0.5952(4) 0.054(3) Uani 0.674(7) 1 d P D 1
H54A H 0.4537 0.2324 0.5697 0.081 Uiso 0.674(7) 1 calc PR D 1
H54B H 0.4793 0.2413 0.6301 0.081 Uiso 0.674(7) 1 calc PR D 1
H54C H 0.5518 0.1869 0.6060 0.081 Uiso 0.674(7) 1 calc PR D 1
C55 C 0.6228(7) 0.2856(5) 0.6059(4) 0.057(3) Uani 0.674(7) 1 d P D 1
H55A H 0.6496 0.3190 0.5853 0.085 Uiso 0.674(7) 1 calc PR D 1
H55B H 0.6739 0.2441 0.6205 0.085 Uiso 0.674(7) 1 calc PR D 1
H55C H 0.5894 0.2980 0.6384 0.085 Uiso 0.674(7) 1 calc PR D 1
N5 N 0.6047(5) 0.2572(3) 0.5178(3) 0.0310(17) Uani 0.674(7) 1 d P D 1
C52A C 0.5997(14) 0.2610(11) 0.5715(10) 0.026(5) Uani 0.326(7) 1 d P D 2
C53A C 0.6495(12) 0.1875(8) 0.6006(7) 0.044(5) Uani 0.326(7) 1 d P D 2
H53D H 0.6018 0.1656 0.6088 0.066 Uiso 0.326(7) 1 calc PR D 2
H53E H 0.6842 0.1815 0.6367 0.066 Uiso 0.326(7) 1 calc PR D 2
H53F H 0.6938 0.1691 0.5746 0.066 Uiso 0.326(7) 1 calc PR D 2
C54A C 0.6700(11) 0.2947(8) 0.5540(8) 0.044(5) Uani 0.326(7) 1 d P D 2
H54D H 0.7024 0.2821 0.5214 0.065 Uiso 0.326(7) 1 calc PR D 2
H54E H 0.7166 0.2827 0.5865 0.065 Uiso 0.326(7) 1 calc PR D 2
H54F H 0.6378 0.3417 0.5425 0.065 Uiso 0.326(7) 1 calc PR D 2
C55A C 0.5317(12) 0.2894(9) 0.6130(8) 0.047(5) Uani 0.326(7) 1 d P D 2
H55D H 0.5089 0.3369 0.5982 0.071 Uiso 0.326(7) 1 calc PR D 2
H55E H 0.5650 0.2762 0.6512 0.071 Uiso 0.326(7) 1 calc PR D 2
H55F H 0.4776 0.2734 0.6162 0.071 Uiso 0.326(7) 1 calc PR D 2
N5A N 0.5411(9) 0.2678(6) 0.5202(5) 0.019(3) Uani 0.326(7) 1 d PU D 2
C55' C -0.2004(5) 0.6041(4) 0.0213(3) 0.086(3) Uani 1 1 d . . .
H55G H -0.1959 0.5836 -0.0097 0.130 Uiso 1 1 calc R . .
H55H H -0.1977 0.5720 0.0586 0.130 Uiso 1 1 calc R . .
H55I H -0.1474 0.6209 0.0209 0.130 Uiso 1 1 calc R . .
C56 C 0.4246(3) 0.2713(2) 0.33640(19) 0.0247(10) Uani 1 1 d . . .
C56' C -0.2418(3) 0.8032(2) 0.1911(2) 0.0212(10) Uani 1 1 d . . .
C58 C 0.3027(4) 0.2201(3) 0.2720(3) 0.0472(15) Uani 1 1 d . D .
H58A H 0.2693 0.2177 0.2387 0.071 Uiso 1 1 calc R . .
H58B H 0.2744 0.2034 0.3074 0.071 Uiso 1 1 calc R . .
H58C H 0.3697 0.1940 0.2743 0.071 Uiso 1 1 calc R . .
C58' C -0.3008(4) 0.9211(2) 0.2406(2) 0.0398(13) Uani 1 1 d . C .
H58D H -0.2562 0.9254 0.2105 0.060 Uiso 1 1 calc R . .
H58E H -0.2944 0.9451 0.2673 0.060 Uiso 1 1 calc R . .
H58F H -0.3657 0.9388 0.2227 0.060 Uiso 1 1 calc R . .
C65 C 0.1572(5) 0.2725(5) 0.4376(3) 0.098(3) Uani 1 1 d . . .
H65A H 0.1453 0.3172 0.4135 0.147 Uiso 1 1 calc R . .
H65B H 0.0971 0.2665 0.4501 0.147 Uiso 1 1 calc R . .
H65C H 0.1872 0.2425 0.4151 0.147 Uiso 1 1 calc R . .
C65' C -0.6171(4) 0.8523(3) 0.1233(3) 0.069(2) Uani 1 1 d . . .
H65D H -0.6044 0.8710 0.0834 0.104 Uiso 1 1 calc R . .
H65E H -0.5980 0.8739 0.1485 0.104 Uiso 1 1 calc R . .
H65F H -0.6849 0.8583 0.1254 0.104 Uiso 1 1 calc R . .
C64 C 0.2410(6) 0.1897(4) 0.5277(3) 0.085(3) Uani 1 1 d . . .
H64A H 0.2602 0.1599 0.5039 0.128 Uiso 1 1 calc R . .
H64B H 0.1832 0.1858 0.5462 0.128 Uiso 1 1 calc R . .
H64C H 0.2917 0.1789 0.5575 0.128 Uiso 1 1 calc R . .
C64' C -0.5889(4) 0.7494(3) 0.2023(3) 0.069(2) Uani 1 1 d . . .
H64D H -0.6569 0.7555 0.2004 0.103 Uiso 1 1 calc R . .
H64E H -0.5747 0.7699 0.2301 0.103 Uiso 1 1 calc R . .
H64F H -0.5529 0.7029 0.2145 0.103 Uiso 1 1 calc R . .
C63 C 0.1822(6) 0.3065(4) 0.5237(3) 0.090(3) Uani 1 1 d . . .
H63A H 0.1663 0.3508 0.4979 0.134 Uiso 1 1 calc R . .
H63B H 0.2294 0.2998 0.5543 0.134 Uiso 1 1 calc R . .
H63C H 0.1249 0.2998 0.5409 0.134 Uiso 1 1 calc R . .
C63' C -0.5753(4) 0.7479(4) 0.0997(3) 0.084(3) Uani 1 1 d . . .
H63D H -0.6418 0.7503 0.0971 0.127 Uiso 1 1 calc R . .
H63E H -0.5348 0.7023 0.1118 0.127 Uiso 1 1 calc R . .
H63F H -0.5584 0.7697 0.0618 0.127 Uiso 1 1 calc R . .
C62 C 0.2220(5) 0.2590(3) 0.4897(3) 0.0557(17) Uani 1 1 d . . .
C62' C -0.5612(3) 0.7805(3) 0.1428(2) 0.0393(13) Uani 1 1 d . . .
C61 C 0.3808(4) 0.2702(3) 0.4470(2) 0.0378(13) Uani 1 1 d . . .
C61' C -0.3804(3) 0.7660(2) 0.14471(18) 0.0217(10) Uani 1 1 d . . .
C60 C 0.3408(4) 0.3176(2) 0.2115(2) 0.0365(13) Uani 1 1 d . D .
H60A H 0.3073 0.3181 0.1769 0.055 Uiso 1 1 calc R . .
H60B H 0.4072 0.2905 0.2137 0.055 Uiso 1 1 calc R . .
H60C H 0.3375 0.3619 0.2095 0.055 Uiso 1 1 calc R . .
C60' C -0.1794(4) 0.8213(2) 0.3043(2) 0.0365(13) Uani 1 1 d . C .
H60D H -0.1322 0.8237 0.2756 0.055 Uiso 1 1 calc R . .
H60E H -0.1682 0.7759 0.3263 0.055 Uiso 1 1 calc R . .
H60F H -0.1741 0.8460 0.3307 0.055 Uiso 1 1 calc R . .
C59 C 0.1900(4) 0.3311(3) 0.2622(2) 0.0470(15) Uani 1 1 d . D .
H59A H 0.1854 0.3755 0.2608 0.071 Uiso 1 1 calc R . .
H59B H 0.1609 0.3123 0.2965 0.071 Uiso 1 1 calc R . .
H59C H 0.1568 0.3317 0.2274 0.071 Uiso 1 1 calc R . .
C59' C -0.3535(4) 0.8415(3) 0.3163(2) 0.0487(15) Uani 1 1 d . C .
H59D H -0.4160 0.8566 0.2955 0.073 Uiso 1 1 calc R . .
H59E H -0.3547 0.8667 0.3433 0.073 Uiso 1 1 calc R . .
H59F H -0.3376 0.7955 0.3378 0.073 Uiso 1 1 calc R . .
C57 C 0.2945(3) 0.2900(3) 0.2651(2) 0.0341(12) Uani 1 1 d . . .
C57' C -0.2794(3) 0.8502(2) 0.2734(2) 0.0303(11) Uani 1 1 d . . .

loop_
_atom_site_aniso_label
_atom_site_aniso_U_11
_atom_site_aniso_U_22
_atom_site_aniso_U_33
_atom_site_aniso_U_23
_atom_site_aniso_U_13
_atom_site_aniso_U_12
Ga1 0.0268(3) 0.0231(3) 0.0389(3) -0.0163(3) -0.0056(2) -0.0027(2)
C1' 0.015(2) 0.032(3) 0.031(3) -0.012(2) 0.008(2) -0.013(2)
N1' 0.030(2) 0.065(3) 0.023(2) -0.023(2) 0.0088(19) -0.018(2)
Ga1' 0.0133(2) 0.0237(3) 0.0191(3) -0.0070(2) 0.00143(19) -0.0067(2)
Ni1' 0.0145(3) 0.0257(3) 0.0170(3) -0.0090(2) 0.0005(2) -0.0070(2)
Ni1 0.0418(4) 0.0198(3) 0.0313(4) -0.0037(3) -0.0180(3) -0.0064(3)
C1 0.018(3) 0.055(4) 0.087(5) -0.049(4) 0.005(3) -0.012(3)
N1 0.039(3) 0.038(3) 0.042(3) -0.014(2) -0.014(2) 0.006(2)
Ni2 0.0211(3) 0.0179(3) 0.0259(3) -0.0091(3) -0.0005(2) -0.0056(2)
C2' 0.011(2) 0.035(3) 0.045(3) -0.014(3) 0.002(2) -0.009(2)
N2' 0.040(3) 0.031(3) 0.036(3) -0.018(2) 0.007(2) -0.001(2)
Ga2' 0.0223(3) 0.0225(3) 0.0213(3) -0.0042(2) -0.0047(2) -0.0044(2)
Ni2' 0.0152(3) 0.0197(3) 0.0193(3) -0.0073(2) 0.0006(2) -0.0055(2)
Ga2 0.0695(5) 0.0210(3) 0.0432(4) 0.0030(3) -0.0217(3) -0.0195(3)
C2 0.042(3) 0.051(4) 0.038(3) -0.022(3) 0.017(3) -0.029(3)
N2 0.046(3) 0.055(3) 0.050(3) -0.033(3) 0.012(2) -0.036(2)
Ni3 0.0280(3) 0.0194(3) 0.0224(3) -0.0091(3) -0.0031(3) -0.0081(2)
C3' 0.019(3) 0.049(4) 0.050(3) -0.029(3) 0.012(2) -0.017(2)
N3' 0.033(2) 0.043(3) 0.030(3) -0.008(2) -0.011(2) -0.013(2)
Ga3' 0.0190(3) 0.0211(3) 0.0263(3) -0.0048(2) 0.0023(2) -0.0085(2)
Ni3' 0.0140(3) 0.0191(3) 0.0184(3) -0.0075(2) 0.0009(2) -0.0060(2)
C3 0.090(6) 0.071(5) 0.093(6) -0.001(4) -0.046(5) -0.044(5)
N3 0.049(3) 0.037(3) 0.027(3) -0.007(2) 0.003(2) -0.006(2)
Ga3 0.0237(3) 0.0226(3) 0.0254(3) -0.0094(2) 0.0004(2) -0.0031(2)
Ni4' 0.0126(3) 0.0222(3) 0.0203(3) -0.0086(2) 0.0015(2) -0.0069(2)
Ni4 0.0381(4) 0.0240(3) 0.0173(3) -0.0069(3) -0.0019(3) -0.0059(3)
C4' 0.028(3) 0.057(4) 0.031(3) -0.013(3) 0.006(2) -0.027(3)
N4' 0.029(2) 0.039(3) 0.039(3) -0.020(2) 0.0093(19) -0.020(2)
C4 0.098(6) 0.057(5) 0.065(5) -0.003(4) -0.018(4) -0.037(4)
N4 0.039(3) 0.042(3) 0.038(3) -0.027(2) 0.000(2) -0.012(2)
C5 0.030(3) 0.051(4) 0.084(5) -0.045(4) 0.027(3) -0.012(3)
C5' 0.019(2) 0.029(3) 0.039(3) -0.007(2) 0.003(2) -0.013(2)
N5' 0.022(2) 0.033(2) 0.027(2) -0.0138(19) 0.0009(17) -0.0141(18)
C6 0.042(4) 0.086(5) 0.097(6) -0.069(5) 0.012(4) -0.018(3)
C6' 0.021(3) 0.065(4) 0.051(4) -0.028(3) 0.003(2) -0.021(3)
N6' 0.030(2) 0.026(2) 0.020(2) -0.0100(18) 0.0105(17) -0.0122(17)
N6 0.031(2) 0.035(2) 0.020(2) -0.0093(19) -0.0015(18) -0.0096(19)
N7 0.055(3) 0.070(4) 0.030(3) -0.020(2) 0.009(2) -0.034(3)
C7' 0.020(3) 0.044(4) 0.081(5) -0.001(3) -0.002(3) -0.004(2)
N7' 0.017(2) 0.035(3) 0.041(3) -0.007(2) 0.0025(18) -0.0109(18)
C7 0.048(3) 0.063(4) 0.046(4) -0.028(3) 0.019(3) -0.033(3)
C8 0.299(18) 0.107(9) 0.328(19) 0.032(10) -0.251(16) -0.098(11)
C8' 0.035(3) 0.086(5) 0.082(5) -0.061(4) 0.017(3) -0.018(3)
C9 0.296(17) 0.073(8) 0.249(16) 0.062(9) -0.202(14) -0.060(9)
C9' 0.053(4) 0.103(6) 0.036(3) -0.017(4) 0.015(3) -0.046(4)
C11 0.074(4) 0.048(3) 0.117(5) 0.006(3) 0.022(4) -0.025(3)
C11' 0.031(3) 0.026(3) 0.026(3) 0.003(2) -0.010(2) -0.007(2)
C12 0.084(2) 0.082(2) 0.084(2) -0.0218(12) 0.0020(10) -0.0309(12)
C12' 0.027(3) 0.024(3) 0.022(3) 0.001(2) -0.005(2) -0.005(2)
C10 0.052(4) 0.055(5) 0.195(10) -0.078(6) 0.028(5) -0.017(4)
C10' 0.041(3) 0.033(3) 0.077(5) -0.010(3) 0.017(3) -0.017(3)
C13 0.065(2) 0.059(2) 0.061(2) -0.0167(11) 0.0038(10) -0.0231(11)
C13' 0.024(3) 0.022(3) 0.026(3) 0.003(2) -0.008(2) -0.006(2)
C14 0.072(4) 0.025(3) 0.050(4) 0.004(3) -0.019(3) -0.029(3)
C14' 0.024(3) 0.020(3) 0.024(3) 0.005(2) -0.005(2) 0.001(2)
C21 0.038(3) 0.019(3) 0.062(4) -0.011(3) 0.000(3) -0.003(2)
C21' 0.030(3) 0.025(3) 0.041(3) 0.016(2) -0.003(2) -0.011(2)
C20 0.168(9) 0.059(5) 0.077(6) -0.037(4) 0.038(6) -0.063(5)
C20' 0.046(3) 0.027(3) 0.051(4) -0.013(3) -0.009(3) -0.010(2)
C19 0.101(6) 0.051(4) 0.063(5) -0.005(4) 0.006(4) -0.042(4)
C19' 0.037(3) 0.037(3) 0.030(3) -0.003(2) -0.001(2) 0.000(2)
C18 0.316(15) 0.065(6) 0.058(5) 0.000(4) 0.011(7) -0.116(8)
C18' 0.030(3) 0.040(3) 0.030(3) -0.001(2) -0.005(2) -0.011(2)
C17 0.154(6) 0.142(6) 0.159(6) -0.013(4) -0.037(4) -0.077(5)
C17' 0.045(3) 0.048(3) 0.023(3) -0.007(3) 0.001(2) -0.022(3)
C16 0.139(6) 0.119(5) 0.171(6) -0.020(4) 0.021(4) -0.048(4)
C16' 0.032(3) 0.042(3) 0.044(3) -0.003(3) 0.001(2) -0.016(3)
C15 0.109(6) 0.029(4) 0.066(5) -0.018(3) 0.016(4) -0.031(4)
C15' 0.032(3) 0.022(3) 0.025(3) -0.001(2) -0.009(2) -0.005(2)
C22 0.051(4) 0.041(4) 0.059(4) -0.033(3) -0.002(3) -0.007(3)
C22' 0.045(3) 0.025(3) 0.041(3) -0.006(2) 0.012(3) -0.018(2)
C23 0.050(4) 0.057(4) 0.062(4) -0.043(4) 0.021(3) -0.005(3)
C23' 0.030(3) 0.030(3) 0.033(3) -0.010(2) 0.011(2) -0.017(2)
C26 0.062(4) 0.036(4) 0.076(5) -0.003(3) -0.005(4) -0.016(3)
C26' 0.043(4) 0.042(4) 0.096(6) 0.016(4) -0.011(4) -0.009(3)
C25 0.037(3) 0.023(3) 0.052(4) -0.007(3) -0.017(3) 0.007(2)
C25' 0.047(3) 0.046(3) 0.027(3) -0.003(3) 0.004(2) -0.030(3)
C24 0.028(3) 0.034(3) 0.058(4) -0.016(3) 0.007(3) 0.003(2)
C24' 0.031(3) 0.031(3) 0.030(3) -0.004(2) 0.010(2) -0.014(2)
C27 0.115(7) 0.094(6) 0.097(6) -0.067(5) -0.001(5) -0.049(5)
C27' 0.070(4) 0.042(4) 0.083(5) -0.027(4) 0.027(4) -0.026(3)
C28 0.159(10) 0.209(12) 0.098(8) -0.109(8) 0.067(7) -0.079(9)
C28' 0.050(4) 0.072(4) 0.045(4) -0.019(3) 0.014(3) -0.041(3)
C31 0.048(3) 0.026(3) 0.032(3) -0.010(2) -0.005(3) -0.001(2)
C31' 0.016(2) 0.033(3) 0.035(3) -0.013(2) -0.001(2) -0.010(2)
C30 0.073(5) 0.062(5) 0.051(4) 0.008(3) -0.029(3) -0.021(4)
C30' 0.099(6) 0.082(5) 0.037(4) -0.004(3) -0.009(4) -0.060(5)
C29 0.028(3) 0.063(4) 0.087(5) -0.016(4) 0.008(3) -0.006(3)
C29' 0.052(4) 0.054(4) 0.050(4) -0.012(3) 0.022(3) -0.024(3)
C32' 0.041(3) 0.066(4) 0.025(3) -0.020(3) 0.011(2) -0.023(3)
C35' 0.059(4) 0.069(5) 0.050(4) -0.017(4) 0.032(3) -0.001(3)
C32A 0.033(5) 0.041(6) 0.041(6) -0.003(5) -0.016(5) -0.001(4)
C33A 0.125(7) 0.119(7) 0.118(7) -0.046(5) -0.006(5) -0.015(5)
C34A 0.110(6) 0.114(7) 0.105(7) -0.024(4) -0.021(4) -0.055(5)
C35A 0.068(10) 0.35(3) 0.056(9) -0.035(12) 0.004(7) -0.093(14)
C32B 0.031(4) 0.031(4) 0.031(4) -0.0090(15) 0.0020(11) -0.0098(17)
C33 0.044(6) 0.046(6) 0.058(7) -0.015(4) 0.006(4) -0.011(4)
C34 0.029(9) 0.060(13) 0.085(15) -0.018(11) 0.015(9) -0.012(8)
C35 0.060(6) 0.061(6) 0.060(6) -0.0177(19) 0.0044(11) -0.019(2)
C34' 0.046(4) 0.073(5) 0.058(4) -0.021(4) 0.017(3) -0.025(3)
C33' 0.092(5) 0.113(6) 0.029(3) -0.037(4) 0.010(3) -0.055(5)
C36 0.032(3) 0.027(3) 0.036(3) -0.015(2) 0.009(2) -0.013(2)
C36' 0.023(2) 0.024(3) 0.026(3) -0.003(2) -0.003(2) -0.006(2)
C38 0.103(6) 0.065(5) 0.076(5) -0.031(4) 0.028(4) -0.062(4)
C39 0.53(3) 0.143(10) 0.029(5) 0.010(6) -0.044(9) -0.187(15)
C40 0.038(5) 0.100(8) 0.334(18) -0.051(9) -0.053(7) -0.017(5)
C39' 0.055(4) 0.049(4) 0.031(3) -0.010(3) 0.007(3) -0.001(3)
C38' 0.053(4) 0.041(4) 0.057(4) -0.031(3) 0.005(3) -0.009(3)
C37 0.083(5) 0.055(4) 0.044(4) -0.003(3) -0.024(3) -0.046(4)
C37' 0.036(3) 0.034(3) 0.033(3) -0.016(2) -0.003(2) 0.001(2)
C40' 0.050(4) 0.054(4) 0.054(4) -0.029(3) -0.010(3) 0.015(3)
C47 0.044(3) 0.050(4) 0.044(3) -0.034(3) 0.005(3) -0.017(3)
C47' 0.036(3) 0.039(3) 0.044(3) -0.020(3) 0.003(2) -0.028(2)
C46 0.022(3) 0.021(3) 0.044(3) -0.014(2) -0.003(2) -0.008(2)
C46' 0.018(2) 0.030(3) 0.018(2) -0.008(2) 0.0031(18) -0.008(2)
C45 0.055(4) 0.052(4) 0.048(4) -0.004(3) 0.007(3) -0.023(3)
C44 0.060(4) 0.063(5) 0.053(4) 0.005(4) 0.011(3) 0.013(3)
C43 0.092(5) 0.098(6) 0.042(4) -0.025(4) 0.001(4) -0.060(5)
C43' 0.046(5) 0.055(5) 0.056(5) -0.023(4) -0.017(4) -0.005(4)
C44' 0.082(5) 0.082(5) 0.081(5) -0.0234(17) 0.0054(11) -0.0272(18)
C45' 0.063(8) 0.047(7) 0.063(8) -0.037(6) -0.010(6) -0.010(6)
C43B 0.054(6) 0.052(6) 0.043(6) -0.008(4) -0.014(4) -0.018(4)
C44B 0.071(7) 0.068(7) 0.065(7) -0.032(5) -0.012(4) -0.015(4)
C45B 0.057(5) 0.058(5) 0.058(5) -0.0163(17) 0.0035(11) -0.0194(18)
C42 0.047(3) 0.043(3) 0.029(3) -0.010(3) 0.001(2) -0.013(3)
C42' 0.032(3) 0.051(4) 0.031(3) -0.018(3) -0.010(2) -0.008(3)
C41 0.028(3) 0.029(3) 0.034(3) -0.013(2) 0.004(2) -0.008(2)
C41' 0.024(2) 0.023(3) 0.024(3) -0.005(2) 0.002(2) -0.007(2)
C48 0.067(4) 0.037(4) 0.053(4) -0.025(3) 0.003(3) -0.011(3)
C50 0.086(5) 0.156(8) 0.085(6) -0.084(6) 0.034(4) -0.088(6)
C49 0.047(4) 0.064(4) 0.051(4) -0.033(3) -0.004(3) -0.009(3)
C48A 0.057(14) 0.025(11) 0.041(12) -0.019(10) 0.010(10) -0.027(10)
C49A 0.063(7) 0.063(7) 0.063(7) -0.018(2) 0.0043(12) -0.021(3)
C50A 0.064(7) 0.064(7) 0.064(7) -0.019(2) 0.0047(12) -0.021(3)
C48' 0.133(11) 0.044(6) 0.068(8) -0.002(5) -0.041(8) -0.050(7)
C49' 0.073(7) 0.040(5) 0.038(5) -0.024(4) 0.001(4) -0.024(5)
C50' 0.054(6) 0.103(10) 0.118(11) -0.089(9) 0.033(7) -0.051(7)
C51 0.070(4) 0.020(3) 0.028(3) -0.005(2) -0.012(3) -0.013(3)
C51' 0.019(2) 0.021(2) 0.021(2) -0.006(2) 0.0038(19) -0.0040(19)
C52' 0.038(3) 0.040(3) 0.029(3) -0.021(3) -0.003(2) -0.013(2)
C54' 0.079(5) 0.100(6) 0.032(3) -0.024(4) 0.004(3) -0.060(4)
C53' 0.089(5) 0.097(6) 0.059(4) -0.052(4) 0.018(4) -0.065(5)
C52 0.039(7) 0.044(7) 0.032(6) -0.019(5) 0.009(6) -0.019(6)
C53 0.059(6) 0.044(6) 0.042(5) -0.022(4) 0.000(4) -0.018(4)
C54 0.073(7) 0.058(6) 0.049(6) -0.020(5) 0.027(5) -0.042(5)
C55 0.062(7) 0.080(7) 0.044(6) -0.023(5) 0.000(5) -0.039(6)
N5 0.037(5) 0.027(4) 0.027(4) -0.001(3) -0.009(3) -0.014(3)
C52A 0.024(11) 0.027(12) 0.035(12) -0.015(9) 0.007(11) -0.013(10)
C53A 0.050(11) 0.034(10) 0.034(10) 0.004(8) -0.012(8) -0.006(8)
C54A 0.035(10) 0.047(11) 0.049(12) -0.014(9) 0.000(8) -0.014(8)
C55A 0.044(11) 0.077(14) 0.042(11) -0.039(10) 0.021(9) -0.031(10)
N5A 0.013(5) 0.023(5) 0.018(5) -0.005(4) 0.000(4) -0.003(4)
C55' 0.076(5) 0.088(6) 0.088(6) -0.071(5) -0.019(4) 0.023(4)
C56 0.038(3) 0.018(2) 0.019(2) -0.007(2) 0.003(2) -0.008(2)
C56' 0.017(2) 0.016(2) 0.030(3) -0.004(2) -0.004(2) -0.0068(18)
C58 0.051(4) 0.047(4) 0.052(4) -0.020(3) -0.011(3) -0.020(3)
C58' 0.046(3) 0.035(3) 0.043(3) -0.022(3) 0.009(3) -0.011(3)
C65 0.079(6) 0.166(9) 0.072(5) -0.014(6) 0.001(4) -0.088(6)
C65' 0.028(3) 0.057(4) 0.095(6) 0.008(4) 0.009(3) -0.004(3)
C64 0.124(7) 0.094(6) 0.054(5) -0.014(4) 0.028(5) -0.066(6)
C64' 0.022(3) 0.084(5) 0.076(5) 0.015(4) 0.004(3) -0.017(3)
C63 0.099(6) 0.102(7) 0.094(6) -0.049(5) 0.054(5) -0.053(5)
C63' 0.036(4) 0.131(7) 0.109(6) -0.058(6) 0.000(4) -0.037(4)
C62 0.065(4) 0.083(5) 0.043(4) -0.028(4) 0.015(3) -0.049(4)
C62' 0.015(2) 0.044(3) 0.057(4) -0.008(3) 0.002(2) -0.013(2)
C61 0.057(4) 0.038(3) 0.021(3) -0.008(2) -0.006(3) -0.018(3)
C61' 0.025(3) 0.023(3) 0.018(2) -0.007(2) 0.0000(19) -0.006(2)
C60 0.047(3) 0.037(3) 0.022(3) -0.012(2) -0.005(2) -0.005(2)
C60' 0.048(3) 0.033(3) 0.031(3) -0.011(2) 0.000(2) -0.015(3)
C59 0.040(3) 0.066(4) 0.039(3) -0.020(3) -0.006(3) -0.017(3)
C59' 0.056(4) 0.065(4) 0.039(3) -0.032(3) 0.029(3) -0.025(3)
C57 0.033(3) 0.041(3) 0.032(3) -0.019(3) -0.004(2) -0.009(2)
C57' 0.035(3) 0.033(3) 0.029(3) -0.019(2) 0.011(2) -0.011(2)

loop_
_atom_type_symbol
_atom_type_description
_atom_type_scat_dispersion_real
_atom_type_scat_dispersion_imag
_atom_type_scat_source
C C 0.0033 0.0016 'International Tables Vol C Tables 4.2.6.8 and 6.1.1.4'
H H 0.0000 0.0000 'International Tables Vol C Tables 4.2.6.8 and 6.1.1.4'
N N 0.0061 0.0033 'International Tables Vol C Tables 4.2.6.8 and 6.1.1.4'
Ni Ni 0.3393 1.1124 'International Tables Vol C Tables 4.2.6.8 and 6.1.1.4'
Ga Ga 0.2307 1.6083 'International Tables Vol C Tables 4.2.6.8 and 6.1.1.4'

loop_
_geom_angle_atom_site_label_1
_geom_angle_atom_site_label_2
_geom_angle_atom_site_label_3
_geom_angle
C1 Ga1 Ni1 150.13(17)
C1 Ga1 Ni2 134.84(17)
Ni1 Ga1 Ni2 69.62(3)
C1 Ga1 Ni3 132.45(14)
Ni1 Ga1 Ni3 65.87(2)
Ni2 Ga1 Ni3 69.05(2)
C5' C1' C2' 103.9(4)
C5' C1' C6' 115.9(4)
C2' C1' C6' 115.2(4)
C5' C1' Ga1' 109.6(3)
C2' C1' Ga1' 110.5(3)
C6' C1' Ga1' 101.7(3)
C31' N1' C32' 169.6(5)
C1' Ga1' Ni2' 132.07(13)
C1' Ga1' Ni1' 151.14(13)
Ni2' Ga1' Ni1' 70.27(2)
C1' Ga1' Ni3' 132.97(13)
Ni2' Ga1' Ni3' 69.17(2)
Ni1' Ga1' Ni3' 66.84(2)
C31' Ni1' C51' 108.79(19)
C31' Ni1' Ga1' 93.14(14)
C51' Ni1' Ga1' 148.78(13)
C31' Ni1' Ga2' 106.17(15)
C51' Ni1' Ga2' 99.66(13)
Ga1' Ni1' Ga2' 94.99(3)
C31' Ni1' Ni4' 159.42(14)
C51' Ni1' Ni4' 52.82(13)
Ga1' Ni1' Ni4' 107.43(3)
Ga2' Ni1' Ni4' 72.07(2)
C31' Ni1' Ni3' 139.79(15)
C51' Ni1' Ni3' 109.76(13)
Ga1' Ni1' Ni3' 57.47(2)
Ga2' Ni1' Ni3' 56.25(2)
Ni4' Ni1' Ni3' 56.95(2)
C31' Ni1' Ni2' 126.75(15)
C51' Ni1' Ni2' 94.33(13)
Ga1' Ni1' Ni2' 54.46(2)
Ga2' Ni1' Ni2' 116.53(3)
Ni4' Ni1' Ni2' 68.88(2)
Ni3' Ni1' Ni2' 60.71(2)
C31 Ni1 C51 99.9(2)
C31 Ni1 Ga1 99.75(18)
C51 Ni1 Ga1 149.41(15)
C31 Ni1 Ga2 107.75(17)
C51 Ni1 Ga2 102.28(16)
Ga1 Ni1 Ga2 93.72(3)
C31 Ni1 Ni4 151.94(17)
C51 Ni1 Ni4 52.65(16)
Ga1 Ni1 Ni4 107.65(3)
Ga2 Ni1 Ni4 76.86(3)
C31 Ni1 Ni3 148.34(16)
C51 Ni1 Ni3 110.15(17)
Ga1 Ni1 Ni3 58.00(2)
Ga2 Ni1 Ni3 57.06(2)
Ni4 Ni1 Ni3 57.60(2)
C31 Ni1 Ni2 127.25(18)
C51 Ni1 Ni2 94.15(15)
Ga1 Ni1 Ni2 55.25(2)
Ga2 Ni1 Ni2 118.40(3)
Ni4 Ni1 Ni2 67.58(2)
Ni3 Ni1 Ni2 61.49(2)
C2 C1 C5 106.6(5)
C2 C1 C6 121.6(6)
C5 C1 C6 120.0(5)
C2 C1 Ga1 98.8(3)
C5 C1 Ga1 98.0(4)
C6 C1 Ga1 107.0(4)
C31 N1 C32B 162.0(9)
C31 N1 C32A 162.4(6)
C32B N1 C32A 34.9(7)
C41 Ni2 C36 115.5(2)
C41 Ni2 Ga1 95.59(15)
C36 Ni2 Ga1 97.90(15)
C41 Ni2 Ga3 101.15(15)
C36 Ni2 Ga3 96.11(15)
Ga1 Ni2 Ga3 150.91(3)
C41 Ni2 Ni1 146.63(15)
C36 Ni2 Ni1 86.84(15)
Ga1 Ni2 Ni1 55.13(2)
Ga3 Ni2 Ni1 100.57(3)
C41 Ni2 Ni3 94.45(15)
C36 Ni2 Ni3 143.22(15)
Ga1 Ni2 Ni3 56.29(2)
Ga3 Ni2 Ni3 98.50(3)
Ni1 Ni2 Ni3 57.38(2)
C41 Ni2 Ni4 126.61(15)
C36 Ni2 Ni4 114.47(15)
Ga1 Ni2 Ni4 95.05(3)
Ga3 Ni2 Ni4 55.89(2)
Ni1 Ni2 Ni4 51.80(2)
Ni3 Ni2 Ni4 51.56(2)
C3' C2' C1' 108.6(4)
C3' C2' C7' 129.9(5)
C1' C2' C7' 121.3(4)
C36' N2' C37' 161.8(5)
Ni3' Ga2' C15' 118.30(11)
Ni3' Ga2' Ni1' 67.25(2)
C15' Ga2' Ni1' 169.74(13)
Ni3' Ga2' C13' 148.95(12)
C15' Ga2' C13' 57.92(16)
Ni1' Ga2' C13' 122.45(12)
Ni3' Ga2' C14' 122.05(12)
C15' Ga2' C14' 34.91(16)
Ni1' Ga2' C14' 151.24(12)
C13' Ga2' C14' 35.07(16)
Ni3' Ga2' C11' 139.31(12)
C15' Ga2' C11' 34.79(16)
Ni1' Ga2' C11' 135.30(13)
C13' Ga2' C11' 57.85(16)
C14' Ga2' C11' 58.10(16)
Ni3' Ga2' C12' 174.08(12)
C15' Ga2' C12' 57.97(16)
Ni1' Ga2' C12' 115.68(12)
C13' Ga2' C12' 34.65(16)
C14' Ga2' C12' 58.15(16)
C11' Ga2' C12' 34.94(15)
Ni3' Ga2' Ni4' 54.557(19)
C15' Ga2' Ni4' 135.74(12)
Ni1' Ga2' Ni4' 54.45(2)
C13' Ga2' Ni4' 104.45(11)
C14' Ga2' Ni4' 106.18(11)
C11' Ga2' Ni4' 162.04(12)
C12' Ga2' Ni4' 131.36(11)
C36' Ni2' C41' 115.6(2)
C36' Ni2' Ga3' 98.37(15)
C41' Ni2' Ga3' 100.33(14)
C36' Ni2' Ga1' 97.10(15)
C41' Ni2' Ga1' 96.59(14)
Ga3' Ni2' Ga1' 149.29(3)
C36' Ni2' Ni3' 146.34(15)
C41' Ni2' Ni3' 90.15(14)
Ga3' Ni2' Ni3' 97.66(2)
Ga1' Ni2' Ni3' 56.68(2)
C36' Ni2' Ni1' 90.21(14)
C41' Ni2' Ni1' 145.17(14)
Ga3' Ni2' Ni1' 98.28(2)
Ga1' Ni2' Ni1' 55.265(19)
Ni3' Ni2' Ni1' 58.246(19)
C36' Ni2' Ni4' 119.56(14)
C41' Ni2' Ni4' 121.79(14)
Ga3' Ni2' Ni4' 55.544(19)
Ga1' Ni2' Ni4' 93.75(2)
Ni3' Ni2' Ni4' 50.810(18)
Ni1' Ni2' Ni4' 50.689(18)
C13 Ga2 C14 35.4(2)
C13 Ga2 Ni1 125.28(17)
C14 Ga2 Ni1 154.48(17)
C13 Ga2 Ni3 145.66(17)
C14 Ga2 Ni3 119.62(14)
Ni1 Ga2 Ni3 66.20(2)
C13 Ga2 C15 57.9(2)
C14 Ga2 C15 33.8(2)
Ni1 Ga2 C15 169.7(2)
Ni3 Ga2 C15 117.43(18)
C13 Ga2 C12 33.8(2)
C14 Ga2 C12 56.7(2)
Ni1 Ga2 C12 119.0(2)
Ni3 Ga2 C12 174.5(2)
C15 Ga2 C12 57.1(3)
C13 Ga2 C11 56.5(3)
C14 Ga2 C11 56.6(2)
Ni1 Ga2 C11 136.0(2)
Ni3 Ga2 C11 141.9(2)
C15 Ga2 C11 35.2(3)
C12 Ga2 C11 33.2(3)
C13 Ga2 Ni4 105.69(17)
C14 Ga2 Ni4 109.14(17)
Ni1 Ga2 Ni4 52.49(2)
Ni3 Ga2 Ni4 52.28(2)
C15 Ga2 Ni4 137.7(2)
C12 Ga2 Ni4 131.8(2)
C11 Ga2 Ni4 162.2(2)
C3 C2 C1 106.5(5)
C3 C2 C7 128.5(5)
C1 C2 C7 125.0(5)
C36 N2 C37 174.3(5)
C46 Ni3 C56 106.1(2)
C46 Ni3 Ga2 104.89(15)
C56 Ni3 Ga2 106.54(14)
C46 Ni3 Ga1 96.29(15)
C56 Ni3 Ga1 145.49(14)
Ga2 Ni3 Ga1 92.22(3)
C46 Ni3 Ni4 157.36(15)
C56 Ni3 Ni4 53.07(14)
Ga2 Ni3 Ni4 76.82(3)
Ga1 Ni3 Ni4 106.25(3)
C46 Ni3 Ni1 142.07(14)
C56 Ni3 Ni1 110.89(14)
Ga2 Ni3 Ni1 56.74(2)
Ga1 Ni3 Ni1 56.13(2)
Ni4 Ni3 Ni1 57.84(2)
C46 Ni3 Ni2 127.19(15)
C56 Ni3 Ni2 90.84(14)
Ga2 Ni3 Ni2 117.71(3)
Ga1 Ni3 Ni2 54.66(2)
Ni4 Ni3 Ni2 67.51(2)
Ni1 Ni3 Ni2 61.12(2)
C2' C3' C4' 108.7(4)
C2' C3' C8' 126.7(5)
C4' C3' C8' 124.5(5)
C41' N3' C42' 174.9(5)
C24' Ga3' C23' 35.91(17)
C24' Ga3' Ni2' 159.58(13)
C23' Ga3' Ni2' 154.98(12)
C24' Ga3' C25' 35.10(17)
C23' Ga3' C25' 58.78(17)
Ni2' Ga3' C25' 125.38(13)
C24' Ga3' C22' 57.69(17)
C23' Ga3' C22' 34.33(17)
Ni2' Ga3' C22' 122.96(13)
C25' Ga3' C22' 57.30(18)
C24' Ga3' C21' 57.23(17)
C23' Ga3' C21' 57.28(17)
Ni2' Ga3' C21' 110.58(12)
C25' Ga3' C21' 34.15(18)
C22' Ga3' C21' 33.92(17)
C24' Ga3' Ni4' 118.53(12)
C23' Ga3' Ni4' 118.73(12)
Ni2' Ga3' Ni4' 73.85(2)
C25' Ga3' Ni4' 143.16(14)
C22' Ga3' Ni4' 143.87(13)
C21' Ga3' Ni4' 175.57(12)
C46' Ni3' C56' 105.94(19)
C46' Ni3' Ga2' 109.72(14)
C56' Ni3' Ga2' 100.24(13)
C46' Ni3' Ni4' 157.35(14)
C56' Ni3' Ni4' 52.54(13)
Ga2' Ni3' Ni4' 72.15(2)
C46' Ni3' Ga1' 96.67(14)
C56' Ni3' Ga1' 147.22(13)
Ga2' Ni3' Ga1' 93.90(3)
Ni4' Ni3' Ga1' 105.79(3)
C46' Ni3' Ni1' 143.79(14)
C56' Ni3' Ni1' 109.41(13)
Ga2' Ni3' Ni1' 56.51(2)
Ni4' Ni3' Ni1' 56.87(2)
Ga1' Ni3' Ni1' 55.688(19)
C46' Ni3' Ni2' 124.80(14)
C56' Ni3' Ni2' 93.17(13)
Ga2' Ni3' Ni2' 117.12(3)
Ni4' Ni3' Ni2' 69.00(2)
Ga1' Ni3' Ni2' 54.152(19)
Ni1' Ni3' Ni2' 61.04(2)
C2 C3 C4 110.2(6)
C2 C3 C8 126.4(7)
C4 C3 C8 123.2(7)
C41 N3 C42 175.0(5)
C24 Ga3 Ni2 155.24(15)
C24 Ga3 C25 34.75(19)
Ni2 Ga3 C25 123.19(15)
C24 Ga3 C23 34.2(2)
Ni2 Ga3 C23 161.90(16)
C25 Ga3 C23 56.8(2)
C24 Ga3 C22 56.8(2)
Ni2 Ga3 C22 128.57(16)
C25 Ga3 C22 56.39(19)
C23 Ga3 C22 34.0(2)
C24 Ga3 C21 57.24(19)
Ni2 Ga3 C21 112.17(14)
C25 Ga3 C21 34.42(18)
C23 Ga3 C21 56.3(2)
C22 Ga3 C21 33.32(19)
C24 Ga3 Ni4 117.00(14)
Ni2 Ga3 Ni4 71.69(2)
C25 Ga3 Ni4 139.08(14)
C23 Ga3 Ni4 121.33(17)
C22 Ga3 Ni4 148.12(16)
C21 Ga3 Ni4 173.44(13)
C61' Ni4' C56' 97.07(19)
C61' Ni4' C51' 93.94(18)
C56' Ni4' C51' 167.50(19)
C61' Ni4' Ni1' 138.90(14)
C56' Ni4' Ni1' 116.88(13)
C51' Ni4' Ni1' 50.67(13)
C61' Ni4' Ni3' 141.27(14)
C56' Ni4' Ni3' 50.70(13)
C51' Ni4' Ni3' 116.84(13)
Ni1' Ni4' Ni3' 66.18(2)
C61' Ni4' Ga3' 99.37(14)
C56' Ni4' Ga3' 90.67(13)
C51' Ni4' Ga3' 93.36(13)
Ni1' Ni4' Ga3' 102.49(3)
Ni3' Ni4' Ga3' 101.50(2)
C61' Ni4' Ga2' 111.67(14)
C56' Ni4' Ga2' 85.43(13)
C51' Ni4' Ga2' 85.02(13)
Ni1' Ni4' Ga2' 53.49(2)
Ni3' Ni4' Ga2' 53.291(19)
Ga3' Ni4' Ga2' 148.96(3)
C61' Ni4' Ni2' 149.94(14)
C56' Ni4' Ni2' 86.14(12)
C51' Ni4' Ni2' 87.29(12)
Ni1' Ni4' Ni2' 60.43(2)
Ni3' Ni4' Ni2' 60.19(2)
Ga3' Ni4' Ni2' 50.609(18)
Ga2' Ni4' Ni2' 98.37(2)
C61 Ni4 C51 101.1(2)
C61 Ni4 C56 92.3(2)
C51 Ni4 C56 163.9(2)
C61 Ni4 Ni3 134.34(16)
C51 Ni4 Ni3 114.14(17)
C56 Ni4 Ni3 49.79(14)
C61 Ni4 Ni1 142.96(16)
C51 Ni4 Ni1 49.68(17)
C56 Ni4 Ni1 114.33(14)
Ni3 Ni4 Ni1 64.56(3)
C61 Ni4 Ga3 99.91(17)
C51 Ni4 Ga3 96.85(14)
C56 Ni4 Ga3 89.58(13)
Ni3 Ni4 Ga3 103.52(3)
Ni1 Ni4 Ga3 105.29(3)
C61 Ni4 Ni2 152.07(17)
C51 Ni4 Ni2 87.55(17)
C56 Ni4 Ni2 84.67(14)
Ni3 Ni4 Ni2 60.93(2)
Ni1 Ni4 Ni2 60.62(2)
Ga3 Ni4 Ni2 52.42(2)
C61 Ni4 Ga2 111.12(17)
C51 Ni4 Ga2 81.76(15)
C56 Ni4 Ga2 85.06(13)
Ni3 Ni4 Ga2 50.90(2)
Ni1 Ni4 Ga2 50.65(2)
Ga3 Ni4 Ga2 148.67(3)
Ni2 Ni4 Ga2 96.31(3)
C5' C4' C3' 109.5(4)
C5' C4' C9' 127.2(5)
C3' C4' C9' 123.1(5)
C46' N4' C47' 178.5(5)
C5 C4 C3 108.7(6)
C5 C4 C9 125.8(7)
C3 C4 C9 125.4(7)
C46 N4 C47 177.3(5)
C4 C5 C1 107.8(5)
C4 C5 C10 126.9(7)
C1 C5 C10 125.2(6)
C4' C5' C1' 109.2(4)
C4' C5' C10' 129.1(5)
C1' C5' C10' 121.7(5)
C51' N5' C52' 134.8(4)
C56' N6' C57' 135.2(4)
C56 N6 C57 133.6(4)
C61 N7 C62 173.5(5)
C61' N7' C62' 173.3(5)
C12 C11 C15 108.1(7)
C12 C11 C16 135.2(9)
C15 C11 C16 116.5(9)
C12 C11 Ga2 72.9(5)
C15 C11 Ga2 71.8(4)
C16 C11 Ga2 123.7(6)
C15' C11' C12' 107.8(4)
C15' C11' C16' 127.3(4)
C12' C11' C16' 124.9(5)
C15' C11' Ga2' 72.0(3)
C12' C11' Ga2' 72.8(3)
C16' C11' Ga2' 122.5(3)
C11 C12 C13 109.9(8)
C11 C12 C17 123.5(9)
C13 C12 C17 126.7(9)
C11 C12 Ga2 74.0(5)
C13 C12 Ga2 71.2(5)
C17 C12 Ga2 121.0(6)
C13' C12' C11' 107.5(4)
C13' C12' C17' 126.6(4)
C11' C12' C17' 125.9(4)
C13' C12' Ga2' 71.9(3)
C11' C12' Ga2' 72.3(2)
C17' C12' Ga2' 122.3(3)
C12 C13 C14 106.7(7)
C12 C13 C18 125.6(8)
C14 C13 C18 127.6(7)
C12 C13 Ga2 75.0(5)
C14 C13 Ga2 72.6(4)
C18 C13 Ga2 120.1(5)
C12' C13' C14' 108.8(4)
C12' C13' C18' 125.1(4)
C14' C13' C18' 126.1(4)
C12' C13' Ga2' 73.4(2)
C14' C13' Ga2' 72.5(2)
C18' C13' Ga2' 121.3(3)
C15 C14 C13 109.5(6)
C15 C14 C19 129.3(6)
C13 C14 C19 121.2(6)
C15 C14 Ga2 74.6(4)
C13 C14 Ga2 72.0(4)
C19 C14 Ga2 119.2(4)
C15' C14' C13' 107.2(4)
C15' C14' C19' 127.6(4)
C13' C14' C19' 125.2(4)
C15' C14' Ga2' 72.4(3)
C13' C14' Ga2' 72.4(3)
C19' C14' Ga2' 119.9(3)
C22 C21 C25 107.4(5)
C22 C21 C26 127.2(5)
C25 C21 C26 125.3(6)
C22 C21 Ga3 73.3(3)
C25 C21 Ga3 70.6(3)
C26 C21 Ga3 121.2(4)
C22' C21' C25' 108.0(4)
C22' C21' C26' 126.2(6)
C25' C21' C26' 125.7(5)
C22' C21' Ga3' 71.4(3)
C25' C21' Ga3' 70.2(3)
C26' C21' Ga3' 121.2(4)
C14 C15 C11 105.7(6)
C14 C15 C20 124.1(7)
C11 C15 C20 130.1(8)
C14 C15 Ga2 71.6(3)
C11 C15 Ga2 73.0(4)
C20 C15 Ga2 121.6(4)
C11' C15' C14' 108.7(4)
C11' C15' C20' 126.3(5)
C14' C15' C20' 125.0(5)
C11' C15' Ga2' 73.2(3)
C14' C15' Ga2' 72.7(3)
C20' C15' Ga2' 121.0(3)
C21 C22 C23 108.8(5)
C21 C22 C27 125.1(6)
C23 C22 C27 126.0(6)
C21 C22 Ga3 73.4(3)
C23 C22 Ga3 72.1(3)
C27 C22 Ga3 123.7(4)
C23' C22' C21' 108.8(5)
C23' C22' C27' 125.2(5)
C21' C22' C27' 126.0(5)
C23' C22' Ga3' 69.4(3)
C21' C22' Ga3' 74.6(3)
C27' C22' Ga3' 120.8(4)
C24 C23 C22 107.9(6)
C24 C23 C28 123.2(7)
C22 C23 C28 128.6(6)
C24 C23 Ga3 70.9(3)
C22 C23 Ga3 73.9(3)
C28 C23 Ga3 125.7(6)
C22' C23' C24' 107.5(4)
C22' C23' C28' 126.7(5)
C24' C23' C28' 125.7(5)
C22' C23' Ga3' 76.3(3)
C24' C23' Ga3' 71.8(3)
C28' C23' Ga3' 119.6(3)
C24 C25 C21 108.0(5)
C24 C25 C30 125.3(5)
C21 C25 C30 126.8(6)
C24 C25 Ga3 71.9(3)
C21 C25 Ga3 75.0(3)
C30 C25 Ga3 119.6(4)
C24' C25' C21' 107.3(4)
C24' C25' C30' 125.3(6)
C21' C25' C30' 127.3(5)
C24' C25' Ga3' 69.9(3)
C21' C25' Ga3' 75.7(3)
C30' C25' Ga3' 122.2(4)
C23 C24 C25 107.9(5)
C23 C24 C29 126.6(6)
C25 C24 C29 125.5(6)
C23 C24 Ga3 74.9(3)
C25 C24 Ga3 73.4(3)
C29 C24 Ga3 120.1(4)
C25' C24' C23' 108.4(4)
C25' C24' C29' 125.6(5)
C23' C24' C29' 126.0(5)
C25' C24' Ga3' 75.0(3)
C23' C24' Ga3' 72.3(3)
C29' C24' Ga3' 120.0(3)
N1 C31 Ni1 174.8(5)
N1' C31' Ni1' 177.7(4)
N1' C32' C34' 108.0(5)
N1' C32' C33' 107.7(4)
C34' C32' C33' 111.3(5)
N1' C32' C35' 107.7(4)
C34' C32' C35' 110.9(5)
C33' C32' C35' 111.1(5)
C34A C32A C35A 111.3(12)
C34A C32A C33A 108.6(10)
C35A C32A C33A 108.9(13)
C34A C32A N1 113.7(9)
C35A C32A N1 105.2(8)
C33A C32A N1 109.0(10)
N1 C32B C34 107.1(13)
N1 C32B C35 111.6(15)
C34 C32B C35 113.7(16)
N1 C32B C33 109.2(13)
C34 C32B C33 108.7(15)
C35 C32B C33 106.4(14)
N2 C36 Ni2 176.7(5)
N2' C36' Ni2' 175.5(4)
N2 C37 C38 109.6(5)
N2 C37 C40 107.0(6)
C38 C37 C40 108.9(6)
N2 C37 C39 103.5(6)
C38 C37 C39 108.3(7)
C40 C37 C39 119.2(9)
N2' C37' C40' 108.3(4)
N2' C37' C38' 107.8(4)
C40' C37' C38' 109.9(5)
N2' C37' C39' 107.2(4)
C40' C37' C39' 111.4(5)
C38' C37' C39' 112.0(4)
N4 C47 C50 108.0(5)
N4 C47 C48 108.8(4)
C50 C47 C48 110.8(5)
N4 C47 C49 107.7(4)
C50 C47 C49 111.9(5)
C48 C47 C49 109.6(5)
C49A C47' N4' 109.1(11)
C49A C47' C48' 138.8(12)
N4' C47' C48' 108.5(5)
C49A C47' C49' 37.3(10)
N4' C47' C49' 110.2(5)
C48' C47' C49' 112.1(7)
C49A C47' C50' 71.1(11)
N4' C47' C50' 107.7(5)
C48' C47' C50' 112.2(8)
C49' C47' C50' 106.0(6)
C49A C47' C48A 116.0(13)
N4' C47' C48A 108.3(7)
C48' C47' C48A 66.0(9)
C49' C47' C48A 139.4(8)
C50' C47' C48A 48.9(8)
C49A C47' C50A 110.3(14)
N4' C47' C50A 107.5(9)
C48' C47' C50A 41.0(9)
C49' C47' C50A 74.9(10)
C50' C47' C50A 141.8(10)
C48A C47' C50A 105.3(12)
N4 C46 Ni3 178.2(4)
N4' C46' Ni3' 177.9(4)
N3 C42 C44 109.1(5)
N3 C42 C45 109.3(4)
C44 C42 C45 109.6(5)
N3 C42 C43 107.4(5)
C44 C42 C43 112.6(5)
C45 C42 C43 108.7(5)
C44' C42' N3' 111.3(7)
C44' C42' C44B 65.4(9)
N3' C42' C44B 110.7(7)
C44' C42' C43' 114.6(9)
N3' C42' C43' 108.2(5)
C44B C42' C43' 137.5(9)
C44' C42' C45B 132.7(9)
N3' C42' C45B 110.4(7)
C44B C42' C45B 117.7(10)
C43' C42' C45B 28.8(7)
C44' C42' C45' 111.0(8)
N3' C42' C45' 104.0(5)
C44B C42' C45' 47.0(8)
C43' C42' C45' 107.0(8)
C45B C42' C45' 78.9(8)
C44' C42' C43B 41.0(7)
N3' C42' C43B 104.6(6)
C44B C42' C43B 105.7(10)
C43' C42' C43B 80.1(8)
C45B C42' C43B 106.9(9)
C45' C42' C43B 146.5(7)
N3 C41 Ni2 174.3(4)
N3' C41' Ni2' 175.7(4)
N5 C51 N5A 40.5(5)
N5 C51 Ni1 126.6(6)
N5A C51 Ni1 165.1(6)
N5 C51 Ni4 155.7(6)
N5A C51 Ni4 115.5(7)
Ni1 C51 Ni4 77.67(19)
N5' C51' Ni1' 151.5(4)
N5' C51' Ni4' 132.0(3)
Ni1' C51' Ni4' 76.51(16)
N5' C52' C53' 108.3(4)
N5' C52' C55' 107.4(4)
C53' C52' C55' 112.5(6)
N5' C52' C54' 108.9(4)
C53' C52' C54' 109.6(5)
C55' C52' C54' 110.0(6)
N5 C52 C54 109.8(8)
N5 C52 C53 108.4(9)
C54 C52 C53 111.0(9)
N5 C52 C55 108.3(9)
C54 C52 C55 111.1(9)
C53 C52 C55 108.1(9)
C51 N5 C52 132.1(8)
C54A C52A N5A 110.0(17)
C54A C52A C55A 112.1(17)
N5A C52A C55A 106.9(16)
C54A C52A C53A 110.9(15)
N5A C52A C53A 107.8(15)
C55A C52A C53A 108.9(18)
C51 N5A C52A 123.1(14)
N6 C56 Ni3 150.0(4)
N6 C56 Ni4 132.9(4)
Ni3 C56 Ni4 77.15(18)
N6' C56' Ni3' 150.0(4)
N6' C56' Ni4' 133.2(3)
Ni3' C56' Ni4' 76.77(18)
N7 C62 C63 108.2(5)
N7 C62 C65 106.6(5)
C63 C62 C65 111.6(7)
N7 C62 C64 109.4(6)
C63 C62 C64 110.7(6)
C65 C62 C64 110.2(6)
N7' C62' C63' 106.9(5)
N7' C62' C65' 108.9(4)
C63' C62' C65' 111.0(5)
N7' C62' C64' 108.5(4)
C63' C62' C64' 111.6(6)
C65' C62' C64' 109.8(5)
N7 C61 Ni4 173.0(5)
N7' C61' Ni4' 176.5(4)
N6 C57 C58 108.1(4)
N6 C57 C60 109.3(4)
C58 C57 C60 111.5(4)
N6 C57 C59 107.6(4)
C58 C57 C59 109.8(5)
C60 C57 C59 110.4(4)
N6' C57' C58' 109.0(4)
N6' C57' C59' 106.8(4)
C58' C57' C59' 110.6(4)
N6' C57' C60' 108.7(4)
C58' C57' C60' 111.1(4)
C59' C57' C60' 110.6(4)

loop_
_geom_bond_atom_site_label_1
_geom_bond_atom_site_label_2
_geom_bond_distance
Ga1 C1 2.086(6)
Ga1 Ni1 2.3423(9)
Ga1 Ni2 2.3460(7)
Ga1 Ni3 2.3923(8)
C1' C5' 1.472(6)
C1' C2' 1.490(6)
C1' C6' 1.528(7)
C1' Ga1' 2.064(4)
N1' C31' 1.172(6)
N1' C32' 1.453(6)
Ga1' Ni2' 2.3265(7)
Ga1' Ni1' 2.3496(7)
Ga1' Ni3' 2.3984(7)
Ni1' C31' 1.790(5)
Ni1' C51' 1.904(4)
Ni1' Ga2' 2.3652(7)
Ni1' Ni4' 2.3942(8)
Ni1' Ni3' 2.6154(7)
Ni1' Ni2' 2.6913(7)
Ni1 C31 1.791(5)
Ni1 C51 1.884(6)
Ni1 Ga2 2.3527(8)
Ni1 Ni4 2.4135(9)
Ni1 Ni3 2.5743(8)
Ni1 Ni2 2.6763(8)
C1 C2 1.437(7)
C1 C5 1.461(8)
C1 C6 1.509(8)
N1 C31 1.167(6)
N1 C32B 1.311(16)
N1 C32A 1.488(10)
Ni2 C41 1.811(5)
Ni2 C36 1.828(5)
Ni2 Ga3 2.3700(7)
Ni2 Ni3 2.6857(8)
Ni2 Ni4 2.8393(9)
C2' C3' 1.359(7)
C2' C7' 1.506(7)
N2' C36' 1.170(6)
N2' C37' 1.452(6)
Ga2' Ni3' 2.3581(7)
Ga2' C15' 2.364(5)
Ga2' C13' 2.366(4)
Ga2' C14' 2.367(4)
Ga2' C11' 2.380(5)
Ga2' C12' 2.386(4)
Ga2' Ni4' 2.7998(7)
Ni2' C36' 1.820(5)
Ni2' C41' 1.820(5)
Ni2' Ga3' 2.3225(7)
Ni2' Ni3' 2.6826(7)
Ni2' Ni4' 2.8865(7)
Ga2 C13 2.332(7)
Ga2 C14 2.339(5)
Ga2 Ni3 2.3613(8)
Ga2 C15 2.376(6)
Ga2 C12 2.379(8)
Ga2 C11 2.392(7)
Ga2 Ni4 2.9627(9)
C2 C3 1.350(9)
C2 C7 1.484(8)
N2 C36 1.157(6)
N2 C37 1.426(6)
Ni3 C46 1.801(5)
Ni3 C56 1.885(5)
Ni3 Ni4 2.4069(8)
C3' C4' 1.445(7)
C3' C8' 1.504(7)
N3' C41' 1.168(6)
N3' C42' 1.451(6)
Ga3' C24' 2.315(5)
Ga3' C23' 2.322(4)
Ga3' C25' 2.380(5)
Ga3' C22' 2.411(5)
Ga3' C21' 2.452(5)
Ga3' Ni4' 2.4779(7)
Ni3' C46' 1.800(5)
Ni3' C56' 1.905(5)
Ni3' Ni4' 2.3963(7)
C3 C4 1.431(9)
C3 C8 1.493(10)
N3 C41 1.176(6)
N3 C42 1.451(7)
Ga3 C24 2.357(5)
Ga3 C25 2.377(5)
Ga3 C23 2.409(5)
Ga3 C22 2.433(5)
Ga3 C21 2.434(5)
Ga3 Ni4 2.4761(8)
Ni4' C61' 1.825(5)
Ni4' C56' 1.954(4)
Ni4' C51' 1.962(4)
Ni4 C61 1.815(6)
Ni4 C51 1.964(5)
Ni4 C56 1.973(5)
C4' C5' 1.348(7)
C4' C9' 1.501(7)
N4' C46' 1.165(5)
N4' C47' 1.455(6)
C4 C5 1.325(9)
C4 C9 1.489(11)
N4 C46 1.168(6)
N4 C47 1.449(6)
C5 C10 1.504(8)
C5' C10' 1.490(7)
N5' C51' 1.212(5)
N5' C52' 1.469(6)
N6' C56' 1.219(5)
N6' C57' 1.467(6)
N6 C56 1.222(6)
N6 C57 1.473(6)
N7 C61 1.173(7)
N7 C62 1.453(7)
N7' C61' 1.155(5)
N7' C62' 1.462(6)
C11 C12 1.362(11)
C11 C15 1.443(10)
C11 C16 1.565(12)
C11' C15' 1.418(7)
C11' C12' 1.431(6)
C11' C16' 1.496(7)
C12 C13 1.370(10)
C12 C17 1.535(12)
C12' C13' 1.415(7)
C12' C17' 1.491(7)
C13 C14 1.419(8)
C13 C18 1.470(11)
C13' C14' 1.426(7)
C13' C18' 1.497(6)
C14 C15 1.371(9)
C14 C19 1.501(9)
C14' C15' 1.419(7)
C14' C19' 1.503(7)
C21 C22 1.395(8)
C21 C25 1.424(7)
C21 C26 1.483(8)
C21' C22' 1.419(7)
C21' C25' 1.421(8)
C21' C26' 1.498(7)
C20 C15 1.525(9)
C20' C15' 1.520(6)
C22 C23 1.415(9)
C22 C27 1.504(8)
C22' C23' 1.399(7)
C22' C27' 1.503(7)
C23 C24 1.403(8)
C23 C28 1.527(10)
C23' C24' 1.429(7)
C23' C28' 1.508(7)
C25 C24 1.414(8)
C25 C30 1.515(8)
C25' C24' 1.417(7)
C25' C30' 1.499(7)
C24 C29 1.507(8)
C24' C29' 1.501(7)
C32' C34' 1.515(8)
C32' C33' 1.516(7)
C32' C35' 1.538(8)
C32A C34A 1.440(15)
C32A C35A 1.445(16)
C32A C33A 1.468(18)
C32B C34 1.43(2)
C32B C35 1.51(3)
C32B C33 1.57(2)
C38 C37 1.484(9)
C39 C37 1.539(11)
C40 C37 1.487(11)
C39' C37' 1.542(8)
C38' C37' 1.525(7)
C37' C40' 1.521(7)
C47 C50 1.511(8)
C47 C48 1.514(7)
C47 C49 1.529(8)
C47' C49A 1.44(2)
C47' C48' 1.466(10)
C47' C49' 1.520(9)
C47' C50' 1.550(10)
C47' C48A 1.578(18)
C47' C50A 1.62(2)
C45 C42 1.514(8)
C44 C42 1.503(8)
C43 C42 1.525(8)
C43' C42' 1.509(12)
C44' C42' 1.430(14)
C45' C42' 1.589(12)
C43B C42' 1.623(15)
C44B C42' 1.462(16)
C45B C42' 1.534(16)
C51 N5 1.220(8)
C51 N5A 1.366(13)
C52' C53' 1.500(7)
C52' C55' 1.502(8)
C52' C54' 1.514(8)
C52 N5 1.463(14)
C52 C54 1.502(14)
C52 C53 1.535(14)
C52 C55 1.545(13)
C52A C54A 1.48(3)
C52A N5A 1.48(2)
C52A C55A 1.54(3)
C52A C53A 1.55(3)
C58 C57 1.515(7)
C58' C57' 1.516(7)
C65 C62 1.508(9)
C65' C62' 1.515(8)
C64 C62 1.522(9)
C64' C62' 1.524(8)
C63 C62 1.503(9)
C63' C62' 1.492(9)
C60 C57 1.526(7)
C60' C57' 1.539(7)
C59 C57 1.532(7)
C59' C57' 1.520(7)

loop_
_platon_squeeze_void_nr
_platon_squeeze_void_average_x
_platon_squeeze_void_average_y
_platon_squeeze_void_average_z
_platon_squeeze_void_volume
_platon_squeeze_void_count_electrons
1 0.000 0.500 0.500 96.0 -1.3
2 0.275 0.000 0.266 208.0 -4.6
3 0.159 0.551 0.902 10.5 0.3
4 0.334 0.509 0.027 17.3 -1.3
5 0.725 0.000 0.734 208.0 -5.0
6 0.666 0.492 0.973 17.3 -1.3
7 0.841 0.449 0.098 10.5 0.7
